data_1574359
loop_
_publ_author_name
'Riesinger, Christoph'
'Scheer, Manfred'

_publ_section_title
;
 Redox mediated dimerisation of a cyclo-As8 complex
;
_journal_issue 20
_journal_name_full 'Chemical Science'
_journal_page_first 8807
_journal_page_last 8811
_journal_paper_doi 10.1039/D5SC01685A
_journal_volume 16
_journal_year 2025
_chemical_formula_moiety 'C39 H61 As12.5 Ta3, F3 Sb0.5, Al C36 F46 O3, 0.25(C6 H4 F2), 2[C6H14]'
_chemical_formula_sum 'C88.5 H90 Al As12.5 F49.5 O3 Sb0.5 Ta3'
_chemical_formula_weight 3709.30
_space_group_crystal_system monoclinic
_space_group_IT_number 15
_space_group_name_Hall '-C 2yc'
_space_group_name_H-M_alt 'C 1 2/c 1'
_atom_sites_solution_hydrogens geom
_atom_sites_solution_primary dual
_audit_creation_date 2024-11-20
_audit_creation_method
;
Olex2 1.5-alpha
(compiled 2024.11.02 svn.r19aeb66f for OlexSys, GUI svn.r7078)
;
_audit_update_record
;
2025-02-06 deposited with the CCDC.	2025-04-08 downloaded from the CCDC.
;
_cell_angle_alpha 90
_cell_angle_beta 100.6410(10)
_cell_angle_gamma 90
_cell_formula_units_Z 8
_cell_length_a 24.4761(3)
_cell_length_b 36.8173(5)
_cell_length_c 28.1239(3)
_cell_measurement_reflns_used 23645
_cell_measurement_temperature 123.00(10)
_cell_measurement_theta_max 73.7750
_cell_measurement_theta_min 4.0180
_cell_volume 24907.9(5)
_computing_cell_refinement 'CrysAlisPro 1.171.41.27a (Rigaku OD, 2019)'
_computing_data_collection 'CrysAlisPro 1.171.41.27a (Rigaku OD, 2019)'
_computing_data_reduction 'CrysAlisPro 1.171.41.27a (Rigaku OD, 2019)'
_computing_molecular_graphics 'Olex2 1.5-alpha (Dolomanov et al., 2009)'
_computing_publication_material 'Olex2 1.5-alpha (Dolomanov et al., 2009)'
_computing_structure_refinement 'SHELXL 2018/3 (Sheldrick, 2015)'
_computing_structure_solution 'SHELXT 2014/5 (Sheldrick, 2014)'
_diffrn_ambient_environment N~2~
_diffrn_ambient_temperature 123.00(10)
_diffrn_detector 'CCD plate'
_diffrn_detector_area_resol_mean 4.2047
_diffrn_detector_type TitanS2
_diffrn_measured_fraction_theta_full 0.991
_diffrn_measured_fraction_theta_max 0.961
_diffrn_measurement_details
;
List of Runs (angles in degrees, time in seconds):

  # Type    Start    End  Width  t~exp~   \w     \q     \k     \f   Frames
#--------------------------------------------------------------------------
  1  \w    -35.00 124.00   1.00   10.00    --   44.62   0.00-180.00  159
  2  \w     26.00  83.00   1.00   45.00    --  104.50 -94.00-150.00   57
  3  \w     37.00  93.00   1.00   45.00    --  104.50 -61.00  90.00   56
  4  \w     31.00  56.00   1.00   45.00    --  104.50 -30.00  60.00   25
  5  \w    106.00 176.00   1.00   45.00    --  104.50  77.00  60.00   70
  6  \w     35.00  72.00   1.00   45.00    --  104.50 -45.00-150.00   37
  7  \w     34.00  72.00   1.00   45.00    --  104.50 -45.00  30.00   38
  8  \w     94.00 178.00   1.00   45.00    --  104.50  30.00 -30.00   84
  9  \w     55.00  85.00   1.00   45.00    --  104.50 -61.00 -30.00   30
;
_diffrn_measurement_device 'four-circle diffractometer'
_diffrn_measurement_device_type 'GV1000, TitanS2'
_diffrn_measurement_method '\w scans'
_diffrn_orient_matrix_type 'CrysAlisPro convention (1999,Acta A55,543-557)'
_diffrn_orient_matrix_UB_11 -0.0016574000
_diffrn_orient_matrix_UB_12 0.0010805000
_diffrn_orient_matrix_UB_13 -0.0550607000
_diffrn_orient_matrix_UB_21 -0.0483252000
_diffrn_orient_matrix_UB_22 0.0274677000
_diffrn_orient_matrix_UB_23 -0.0057616000
_diffrn_orient_matrix_UB_31 0.0419412000
_diffrn_orient_matrix_UB_32 0.0315206000
_diffrn_orient_matrix_UB_33 0.0068493000
_diffrn_radiation_monochromator mirror
_diffrn_radiation_probe x-ray
_diffrn_radiation_type 'Cu K\a'
_diffrn_radiation_wavelength 1.54184
_diffrn_reflns_av_R_equivalents 0.0399
_diffrn_reflns_av_unetI/netI 0.0467
_diffrn_reflns_Laue_measured_fraction_full 0.991
_diffrn_reflns_Laue_measured_fraction_max 0.961
_diffrn_reflns_limit_h_max 30
_diffrn_reflns_limit_h_min -29
_diffrn_reflns_limit_k_max 44
_diffrn_reflns_limit_k_min -42
_diffrn_reflns_limit_l_max 34
_diffrn_reflns_limit_l_min -31
_diffrn_reflns_number 47169
_diffrn_reflns_point_group_measured_fraction_full 0.991
_diffrn_reflns_point_group_measured_fraction_max 0.961
_diffrn_reflns_theta_full 67.684
_diffrn_reflns_theta_max 73.846
_diffrn_reflns_theta_min 3.588
_diffrn_source 'gradient vaccum rotating-anode X-ray tube'
_diffrn_source_type 'GV1000 (Cu) X-ray Source'
_exptl_absorpt_coefficient_mu 10.396
_exptl_absorpt_correction_T_max 1.000
_exptl_absorpt_correction_T_min 0.088
_exptl_absorpt_correction_type gaussian
_exptl_absorpt_process_details
;
CrysAlisPro 1.171.41.27a (Rigaku Oxford Diffraction, 2019)
Numerical absorption correction based on gaussian integration over
			a multifaceted crystal model
Empirical absorption correction using spherical harmonics,
 implemented in SCALE3 ABSPACK scaling algorithm.
;
_exptl_crystal_colour 'dark brown'
_exptl_crystal_colour_modifier dark
_exptl_crystal_colour_primary brown
_exptl_crystal_density_diffrn 1.978
_exptl_crystal_description stick
_exptl_crystal_F_000 14084
_exptl_crystal_size_max 0.319
_exptl_crystal_size_mid 0.121
_exptl_crystal_size_min 0.042
_refine_diff_density_max 2.508
_refine_diff_density_min -2.288
_refine_diff_density_rms 0.218
_refine_ls_extinction_method none
_refine_ls_goodness_of_fit_ref 1.040
_refine_ls_hydrogen_treatment constr
_refine_ls_matrix_type full
_refine_ls_number_parameters 1408
_refine_ls_number_reflns 24241
_refine_ls_number_restraints 145
_refine_ls_restrained_S_all 1.038
_refine_ls_R_factor_all 0.0603
_refine_ls_R_factor_gt 0.0558
_refine_ls_shift/su_max 0.004
_refine_ls_shift/su_mean 0.000
_refine_ls_structure_factor_coef Fsqd
_refine_ls_weighting_details 'w=1/[\s^2^(Fo^2^)+(0.1059P)^2^+51.1868P] where P=(Fo^2^+2Fc^2^)/3'
_refine_ls_weighting_scheme calc
_refine_ls_wR_factor_gt 0.1491
_refine_ls_wR_factor_ref 0.1540
_reflns_Friedel_coverage 0.000
_reflns_number_gt 21703
_reflns_number_total 24241
_reflns_threshold_expression 'I > 2\s(I)'
_cod_data_source_file d5sc01685a2.cif
_cod_data_source_block cr395_cua
_cod_depositor_comments 'Adding full bibliography for 1574358--1574360.cif.'
_cod_original_formula_sum 'C88.50 H90 Al As12.50 F49.50 O3 Sb0.50 Ta3'
_cod_database_code 1574359
_shelx_shelxl_version_number 2018/3
_chemical_oxdiff_formula 'C181 H180 O6 F106 As26 Ta6 Sb'
_chemical_oxdiff_usercomment 'side product?'
_shelx_space_group_comment
;
The symmetry employed for this shelxl refinement is uniquely defined
by the following loop, which should always be used as a source of
symmetry information in preference to the above space-group names.
They are only intended as comments.
;
_reflns_odcompleteness_completeness 99.06
_reflns_odcompleteness_iscentric 1
_reflns_odcompleteness_theta 66.97
_olex2_refinement_description
;
1. Fixed Uiso
 At 1.2 times of:
  All C(H) groups
 At 1.5 times of:
  All C(H,H,H) groups
2. Restrained distances
 C7-C2
 1.3 with sigma of 0.02
 C2-F8 \\sim C3-F9
 with sigma of 0.02
 C2-C7 \\sim C6-C7 \\sim C2-C3 \\sim C5-C6 \\sim C4-C5 \\sim C3-C4
 with sigma of 0.02
 C2-F9 \\sim C4-F9 \\sim C3-F8 \\sim C7-F8
 with sigma of 0.04
 C5-C7 \\sim C4-C6 \\sim C3-C5 \\sim C2-C4 \\sim C3-C7 \\sim C2-C6
 with sigma of 0.04
3. Restrained planarity
 C2, C3, C4, C5, C6, C7, F8, F9
 with sigma of 0.1
4. Uiso/Uaniso restraints and constraints
C2 \\sim C3 \\sim C4 \\sim C5 \\sim C6 \\sim C7 \\sim F8 \\sim F9: within 2A
with sigma of 0.04 and sigma for terminal atoms of 0.08 within 2A
5. Rigid body (RIGU) restrains
 C2, C3, C4, C5, C6, C7, F8, F9
 with sigma for 1-2 distances of 0.004 and sigma for 1-3 distances of 0.004
 F9, F8, C2, C3, C7, C6, C5, C4
 with sigma for 1-2 distances of 0.005 and sigma for 1-3 distances of 0.01
6. Others
 Fixed Sof: As0F(0.5) As0G(0.5) As1(0.5) As2(0.5) As3(0.5) As92(0.5) C2(0.25)
 C7(0.25) H7(0.25) C6(0.25) H6(0.25) C5(0.25) H5(0.25) C4(0.25) H4(0.25)
 C3(0.25) F8(0.25) F9(0.25) As4(0.5)
7.a Aromatic/amide H refined with riding coordinates:
 C01Z(H01Z), C021(H021), C022(H022), C025(H025), C02M(H02M), C02S(H02S),
 C02U(H02U), C031(H031), C039(H039), C7(H7), C6(H6), C5(H5), C4(H4)
7.b Fitted hexagon refined as free rotating group:
 C2(C7,C6,C5,C4,C3)
7.c Idealised Me refined as rotating group:
 C020(H02A,H02B,H02C), C024(H02D,H02E,H02F), C02L(H02G,H02H,H02I), C02O(H02J,
 H02K,H02L), C02T(H02N,H02O,H02P), C02V(H02Q,H02R,H02T), C02Z(H02V,H02W,H02X),
 C030(H03A,H03B,H03C), C033(H03D,H03E,H03F), C03I(H03G,H03H,H03I), C03M(H03J,
 H03K,H03L), C03N(H03M,H03N,H03O), C03P(H03P,H03Q,H03R), C03R(H03S,H03T,H03U),
 C03T(H03V,H03W,H03X), C03Y(H03Y,H,HA), C03Z(H03Z,HB,HC), C040(H04A,H04B,H04C)
;
_smtbx_masks_special_details
;
A solvent mask was calculated and 792 electrons were 
found in a volume of 5538\%A^3^ in 1 void per unit cell. 
This is consistent with the presence of 
2[C6H14] per Asymmetric Unit 
which account for 800 electrons 
per unit cell.
;
_smtbx_masks_void_probe_radius 1.4
_smtbx_masks_void_truncation_radius 1.2
_olex2_date_sample_data_collection 2020-02-10
_olex2_submission_special_instructions 'No special instructions were received'
_oxdiff_exptl_absorpt_empirical_details
;
Empirical correction (ABSPACK) includes:
- Absorption correction using spherical harmonics
- Frame scaling
;
_oxdiff_exptl_absorpt_empirical_full_max 1.646
_oxdiff_exptl_absorpt_empirical_full_min 0.494

loop_
_space_group_symop_operation_xyz
'x, y, z'
'-x, y, -z+1/2'
'x+1/2, y+1/2, z'
'-x+1/2, y+1/2, -z+1/2'
'-x, -y, -z'
'x, -y, z-1/2'
'-x+1/2, -y+1/2, -z'
'x+1/2, -y+1/2, z-1/2'

loop_
_atom_site_label
_atom_site_type_symbol
_atom_site_fract_x
_atom_site_fract_y
_atom_site_fract_z
_atom_site_U_iso_or_equiv
_atom_site_adp_type
_atom_site_occupancy
_atom_site_site_symmetry_order
_atom_site_calc_flag
_atom_site_refinement_flags_posn
_atom_site_refinement_flags_adp
_atom_site_refinement_flags_occupancy
_atom_site_disorder_assembly
_atom_site_disorder_group
Ta01 Ta 0.17661(2) 0.44751(2) 0.83882(2) 0.02552(8) Uani 1 1 d . . . . .
Ta02 Ta 0.01814(2) 0.63236(2) 0.69494(2) 0.02783(8) Uani 1 1 d . . . . .
Ta03 Ta 0.16253(2) 0.43211(2) 0.71971(2) 0.02639(8) Uani 1 1 d . . . . .
Sb04 Sb 0.000000 0.500000 0.500000 0.04018(14) Uani 1 2 d S . P . .
As05 As 0.26392(3) 0.44425(2) 0.79985(2) 0.03237(14) Uani 1 1 d . . . . .
As06 As 0.20333(3) 0.49061(2) 0.75967(2) 0.03454(15) Uani 1 1 d . . . . .
As07 As 0.21207(3) 0.38486(2) 0.78025(2) 0.03330(14) Uani 1 1 d . . . . .
As08 As 0.12008(3) 0.39488(2) 0.79634(2) 0.03621(16) Uani 1 1 d . . . . .
As09 As 0.16085(4) 0.51793(2) 0.82212(2) 0.04157(18) Uani 1 1 d . . . . .
As0A As -0.05259(3) 0.68363(2) 0.74487(3) 0.03784(16) Uani 1 1 d . . . . .
As0B As -0.08185(3) 0.62645(2) 0.70747(3) 0.04226(18) Uani 1 1 d . . . . .
As0C As 0.06198(3) 0.40462(3) 0.71805(3) 0.0480(2) Uani 1 1 d . . . . .
As0D As -0.10244(4) 0.58858(2) 0.77230(3) 0.0512(2) Uani 1 1 d . . . . .
As0F As 0.06010(6) 0.46317(4) 0.71117(6) 0.0247(3) Uani 0.5 1 d . . P A 1
As0G As 0.07692(5) 0.47557(4) 0.79737(6) 0.0258(3) Uani 0.5 1 d . . P A 1
Al00 Al 0.46155(7) 0.33801(4) 0.54689(7) 0.0289(3) Uani 1 1 d . . . . .
F00J F 0.56058(15) 0.27225(10) 0.68828(15) 0.0417(9) Uani 1 1 d . . . . .
F00K F 0.53265(16) 0.38388(10) 0.68538(15) 0.0405(8) Uani 1 1 d . . . . .
F00L F 0.55901(16) 0.33608(11) 0.72791(14) 0.0413(8) Uani 1 1 d . . . . .
F00M F 0.43763(14) 0.38408(9) 0.63939(14) 0.0343(7) Uani 1 1 d . . . . .
F00N F 0.39718(13) 0.34123(9) 0.55971(13) 0.0323(7) Uani 1 1 d . . . . .
F00O F 0.51332(15) 0.41780(9) 0.58619(14) 0.0358(7) Uani 1 1 d . . . . .
F00P F 0.51819(15) 0.26634(9) 0.61354(15) 0.0392(8) Uani 1 1 d . . . . .
F00Q F 0.33798(16) 0.38151(12) 0.65882(16) 0.0473(10) Uani 1 1 d . . . . .
F00R F 0.36239(15) 0.37112(10) 0.46569(14) 0.0370(8) Uani 1 1 d . . . . .
F00S F 0.58087(15) 0.38592(10) 0.53043(16) 0.0428(9) Uani 1 1 d . . . . .
F00T F 0.03641(17) 0.46598(12) 0.54534(17) 0.0508(10) Uani 1 1 d . . . . .
F00U F 0.61146(16) 0.37823(11) 0.63408(16) 0.0450(9) Uani 1 1 d . . . . .
F00V F 0.42876(17) 0.46191(11) 0.58311(15) 0.0438(9) Uani 1 1 d . . . . .
F00W F 0.43688(18) 0.32278(11) 0.42546(15) 0.0448(9) Uani 1 1 d . . . . .
F00X F 0.39511(16) 0.26739(11) 0.57142(15) 0.0426(9) Uani 1 1 d . . . . .
F00Y F 0.02947(18) 0.53826(12) 0.54105(17) 0.0497(10) Uani 1 1 d . . . . .
F00Z F 0.44877(17) 0.46038(11) 0.45259(15) 0.0446(9) Uani 1 1 d . . . . .
F010 F 0.55039(17) 0.24280(12) 0.52691(18) 0.0529(11) Uani 1 1 d . . . . .
F011 F 0.26553(15) 0.37411(11) 0.49188(16) 0.0446(9) Uani 1 1 d . . . . .
F012 F 0.06286(17) 0.50157(12) 0.47063(18) 0.0508(10) Uani 1 1 d . . . . .
F013 F 0.50611(16) 0.46582(10) 0.53952(16) 0.0424(9) Uani 1 1 d . . . . .
F014 F 0.60591(17) 0.44020(12) 0.55448(18) 0.0499(10) Uani 1 1 d . . . . .
F015 F 0.46215(17) 0.25908(11) 0.68441(18) 0.0496(10) Uani 1 1 d . . . . .
F016 F 0.64418(16) 0.37262(12) 0.71150(16) 0.0465(9) Uani 1 1 d . . . . .
F017 F 0.60030(15) 0.30620(11) 0.58322(16) 0.0434(9) Uani 1 1 d . . . . .
F018 F 0.42132(16) 0.40780(12) 0.42174(15) 0.0445(9) Uani 1 1 d . . . . .
O019 O 0.51003(16) 0.34034(11) 0.60084(15) 0.0304(8) Uani 1 1 d . . . . .
F01A F 0.29639(16) 0.31911(14) 0.69022(18) 0.0546(11) Uani 1 1 d . . . . .
F01B F 0.44939(19) 0.22268(10) 0.53475(16) 0.0483(10) Uani 1 1 d . . . . .
F01C F 0.63018(17) 0.26172(11) 0.63211(18) 0.0520(11) Uani 1 1 d . . . . .
F01D F 0.68750(16) 0.32887(14) 0.64365(19) 0.0552(11) Uani 1 1 d . . . . .
F01E F 0.24868(17) 0.41790(12) 0.56489(17) 0.0500(10) Uani 1 1 d . . . . .
F01F F 0.42468(18) 0.21410(11) 0.45765(18) 0.0515(11) Uani 1 1 d . . . . .
O01G O 0.46787(17) 0.29646(11) 0.51838(17) 0.0349(9) Uani 1 1 d . . . . .
F01H F 0.66125(17) 0.30421(13) 0.70524(18) 0.0540(11) Uani 1 1 d . . . . .
F01I F 0.33216(19) 0.46183(12) 0.60906(17) 0.0525(10) Uani 1 1 d . . . . .
F01J F 0.42571(18) 0.26731(12) 0.39632(16) 0.0499(10) Uani 1 1 d . . . . .
O01K O 0.47196(16) 0.37363(10) 0.50873(16) 0.0299(8) Uani 1 1 d . . . . .
F01L F 0.36138(18) 0.25835(12) 0.70190(19) 0.0558(11) Uani 1 1 d . . . . .
F01M F 0.56811(19) 0.46905(12) 0.47015(19) 0.0541(11) Uani 1 1 d . . . . .
F01N F 0.52295(18) 0.38307(12) 0.42914(17) 0.0482(9) Uani 1 1 d . . . . .
F01O F 0.23598(19) 0.30343(14) 0.4191(2) 0.0619(13) Uani 1 1 d . . . . .
F01P F 0.54555(18) 0.30667(12) 0.46397(19) 0.0535(11) Uani 1 1 d . . . . .
F01Q F 0.29339(19) 0.27990(13) 0.58408(18) 0.0545(11) Uani 1 1 d . . . . .
F01R F 0.5135(2) 0.43633(14) 0.39476(17) 0.0581(12) Uani 1 1 d . . . . .
F01S F 0.5262(2) 0.19232(12) 0.4881(2) 0.0613(13) Uani 1 1 d . . . . .
F01T F 0.33652(18) 0.29245(15) 0.40325(17) 0.0562(11) Uani 1 1 d . . . . .
F01U F 0.61370(18) 0.41970(14) 0.45941(19) 0.0570(11) Uani 1 1 d . . . . .
F01V F 0.21176(17) 0.29872(13) 0.5087(2) 0.0587(12) Uani 1 1 d . . . . .
F01W F 0.5144(2) 0.22387(15) 0.4046(2) 0.0678(14) Uani 1 1 d . . . . .
F01X F 0.5907(2) 0.24440(16) 0.4483(2) 0.0705(15) Uani 1 1 d . . . . .
F01Y F 0.5216(2) 0.29360(15) 0.3880(2) 0.0649(13) Uani 1 1 d . . . . .
C01Z C 0.0326(3) 0.62075(16) 0.6140(2) 0.0295(11) Uani 1 1 d . . . . .
H01Z H 0.043205 0.597420 0.606769 0.035 Uiso 1 1 calc R U . . .
C020 C 0.1270(3) 0.51659(17) 0.6321(2) 0.0373(13) Uani 1 1 d . . . . .
H02A H 0.095664 0.500702 0.623283 0.056 Uiso 1 1 calc R U . . .
H02B H 0.121405 0.538161 0.612668 0.056 Uiso 1 1 calc R U . . .
H02C H 0.130781 0.523043 0.665664 0.056 Uiso 1 1 calc R U . . .
C021 C 0.2308(2) 0.44040(17) 0.6699(2) 0.0294(11) Uani 1 1 d . . . . .
H021 H 0.264260 0.451409 0.683474 0.035 Uiso 1 1 calc R U . . .
C022 C 0.1419(2) 0.43130(17) 0.63250(19) 0.0311(12) Uani 1 1 d . . . . .
H022 H 0.105444 0.435630 0.617145 0.037 Uiso 1 1 calc R U . . .
C023 C -0.0225(3) 0.63296(17) 0.6082(2) 0.0348(13) Uani 1 1 d . . . . .
C024 C 0.2189(3) 0.53085(18) 0.9465(2) 0.0387(14) Uani 1 1 d . . . . .
H02D H 0.193755 0.535998 0.916802 0.058 Uiso 1 1 calc R U . . .
H02E H 0.241480 0.551849 0.956255 0.058 Uiso 1 1 calc R U . . .
H02F H 0.198167 0.524765 0.971146 0.058 Uiso 1 1 calc R U . . .
C025 C 0.1658(2) 0.45827(17) 0.92119(19) 0.0286(11) Uani 1 1 d . . . . .
H025 H 0.140110 0.475516 0.927180 0.034 Uiso 1 1 calc R U . . .
C026 C 0.1321(3) 0.65223(17) 0.6314(2) 0.0354(13) Uani 1 1 d . . . . .
C027 C 0.5538(2) 0.35059(16) 0.6830(2) 0.0347(13) Uani 1 1 d . . . . .
C028 C 0.0703(3) 0.64931(16) 0.6325(2) 0.0304(11) Uani 1 1 d . . . . .
C029 C 0.1036(3) 0.4009(2) 0.9253(2) 0.0421(15) Uani 1 1 d . . . . .
C02A C 0.1797(3) 0.49729(17) 0.6239(2) 0.0367(13) Uani 1 1 d . . . . .
C02B C 0.4021(2) 0.41705(16) 0.5209(2) 0.0319(12) Uani 1 1 d . . . . .
C02C C 0.1409(3) 0.35917(17) 0.6312(2) 0.0343(12) Uani 1 1 d . . . . .
C02D C -0.0728(3) 0.6138(2) 0.5773(2) 0.0388(14) Uani 1 1 d . . . . .
C02E C 0.5481(3) 0.28935(16) 0.6443(2) 0.0354(13) Uani 1 1 d . . . . .
C02F C 0.2226(2) 0.46520(17) 0.9192(2) 0.0310(12) Uani 1 1 d . . . . .
C02G C 0.4225(3) 0.35236(17) 0.6564(2) 0.0345(12) Uani 1 1 d . . . . .
C02H C 0.1834(3) 0.45866(17) 0.6447(2) 0.0309(12) Uani 1 1 d . . . . .
C02I C 0.5153(2) 0.32559(15) 0.6463(2) 0.0307(12) Uani 1 1 d . . . . .
C02J C 0.1546(3) 0.42073(17) 0.9125(2) 0.0324(12) Uani 1 1 d . . . . .
C02K C 0.4582(2) 0.32227(17) 0.6621(2) 0.0328(12) Uani 1 1 d . . . . .
C02L C 0.0789(3) 0.3620(2) 0.6075(2) 0.0397(14) Uani 1 1 d . . . . .
H02G H 0.057524 0.368824 0.631522 0.060 Uiso 1 1 calc R U . . .
H02H H 0.066103 0.338949 0.593866 0.060 Uiso 1 1 calc R U . . .
H02I H 0.074384 0.380042 0.582429 0.060 Uiso 1 1 calc R U . . .
C02M C 0.2195(2) 0.40291(16) 0.6714(2) 0.0273(11) Uani 1 1 d . . . . .
H02M H 0.244099 0.385132 0.685747 0.033 Uiso 1 1 calc R U . . .
C02N C 0.1637(2) 0.39698(17) 0.64686(19) 0.0278(11) Uani 1 1 d . . . . .
C02O C 0.0495(3) 0.4188(2) 0.9009(3) 0.0483(17) Uani 1 1 d . . . . .
H02J H 0.052135 0.444606 0.905911 0.072 Uiso 1 1 calc R U . . .
H02K H 0.019263 0.409406 0.914526 0.072 Uiso 1 1 calc R U . . .
H02L H 0.043137 0.413765 0.866811 0.072 Uiso 1 1 calc R U . . .
C02P C 0.3694(3) 0.35183(19) 0.6661(2) 0.0384(14) Uani 1 1 d . . . . .
C02Q C 0.3911(3) 0.43977(16) 0.5581(2) 0.0342(13) Uani 1 1 d . . . . .
C02R C 0.2567(2) 0.49857(18) 0.9387(3) 0.0381(14) Uani 1 1 d . . . . .
C02S C -0.0203(3) 0.66886(18) 0.6268(2) 0.0355(13) Uani 1 1 d . . . . .
H02S H -0.050728 0.683351 0.629254 0.043 Uiso 1 1 calc R U . . .
C02T C 0.1587(3) 0.61543(19) 0.6237(3) 0.0428(15) Uani 1 1 d . . . . .
H02N H 0.156174 0.599635 0.650374 0.064 Uiso 1 1 calc R U . . .
H02O H 0.197115 0.618984 0.621750 0.064 Uiso 1 1 calc R U . . .
H02P H 0.139589 0.604667 0.594206 0.064 Uiso 1 1 calc R U . . .
C02U C 0.2456(2) 0.43173(17) 0.9075(2) 0.0322(12) Uani 1 1 d . . . . .
H02U H 0.282076 0.428344 0.903167 0.039 Uiso 1 1 calc R U . . .
C02V C 0.1768(3) 0.4931(2) 0.5690(2) 0.0433(15) Uani 1 1 d . . . . .
H02Q H 0.209420 0.480653 0.563165 0.065 Uiso 1 1 calc R U . . .
H02R H 0.174787 0.516626 0.554155 0.065 Uiso 1 1 calc R U . . .
H02T H 0.144362 0.479266 0.555422 0.065 Uiso 1 1 calc R U . . .
C02W C 0.6137(3) 0.35631(18) 0.6720(3) 0.0397(14) Uani 1 1 d . . . . .
C02X C 0.4598(2) 0.41020(16) 0.5070(2) 0.0323(12) Uani 1 1 d . . . . .
C02Y C 0.3575(2) 0.39572(17) 0.4995(2) 0.0326(12) Uani 1 1 d . . . . .
C02Z C 0.1735(3) 0.34589(19) 0.5929(3) 0.0424(15) Uani 1 1 d . . . . .
H02V H 0.158041 0.323385 0.579384 0.064 Uiso 1 1 calc R U . . .
H02W H 0.211760 0.342256 0.607654 0.064 Uiso 1 1 calc R U . . .
H02X H 0.171279 0.363720 0.567702 0.064 Uiso 1 1 calc R U . . .
C030 C -0.0784(3) 0.5745(2) 0.5928(2) 0.0454(17) Uani 1 1 d . . . . .
H03A H -0.043426 0.562236 0.594515 0.068 Uiso 1 1 calc R U . . .
H03B H -0.106293 0.562444 0.569726 0.068 Uiso 1 1 calc R U . . .
H03C H -0.088886 0.573969 0.624077 0.068 Uiso 1 1 calc R U . . .
C031 C 0.2047(3) 0.40447(17) 0.9033(2) 0.0343(13) Uani 1 1 d . . . . .
H031 H 0.209391 0.380178 0.895931 0.041 Uiso 1 1 calc R U . . .
C032 C 0.3063(2) 0.39590(17) 0.5133(2) 0.0351(13) Uani 1 1 d . . . . .
C033 C 0.1093(3) 0.4044(2) 0.9801(3) 0.0475(17) Uani 1 1 d . . . . .
H03D H 0.143781 0.393809 0.995722 0.071 Uiso 1 1 calc R U . . .
H03E H 0.078945 0.392076 0.990456 0.071 Uiso 1 1 calc R U . . .
H03F H 0.108637 0.429652 0.988715 0.071 Uiso 1 1 calc R U . . .
C034 C 0.3804(3) 0.2899(2) 0.6877(3) 0.0426(15) Uani 1 1 d . . . . .
C035 C 0.3482(3) 0.3204(2) 0.6816(3) 0.0413(15) Uani 1 1 d . . . . .
C036 C 0.5100(3) 0.42923(16) 0.5399(2) 0.0330(12) Uani 1 1 d . . . . .
C037 C 0.3580(3) 0.27563(17) 0.5314(3) 0.0390(14) Uani 1 1 d . . . . .
C038 C 0.3400(3) 0.44001(18) 0.5731(2) 0.0379(13) Uani 1 1 d . . . . .
C039 C 0.0366(3) 0.67892(16) 0.6411(2) 0.0328(12) Uani 1 1 d . . . . .
H039 H 0.049465 0.701276 0.653922 0.039 Uiso 1 1 calc R U . . .
C03A C 0.2982(3) 0.41811(18) 0.5509(3) 0.0387(14) Uani 1 1 d . . . . .
C03B C 0.5663(3) 0.42075(18) 0.5251(3) 0.0397(14) Uani 1 1 d . . . . .
C03C C 0.5176(3) 0.22892(19) 0.4881(3) 0.0475(17) Uani 1 1 d . . . . .
C03D C 0.3048(3) 0.28241(19) 0.5397(3) 0.0451(16) Uani 1 1 d . . . . .
C03E C 0.6051(3) 0.29458(19) 0.6293(3) 0.0410(14) Uani 1 1 d . . . . .
C03F C 0.4511(3) 0.28779(19) 0.4339(3) 0.0417(14) Uani 1 1 d . . . . .
C03G C 0.6433(3) 0.3211(2) 0.6626(3) 0.0446(16) Uani 1 1 d . . . . .
C03H C 0.2638(3) 0.29193(18) 0.5020(3) 0.0437(16) Uani 1 1 d . . . . .
C03I C 0.2891(3) 0.4869(2) 0.9884(3) 0.0490(18) Uani 1 1 d . . . . .
H03G H 0.313837 0.505993 1.001836 0.073 Uiso 1 1 calc R U . . .
H03H H 0.310168 0.465360 0.984882 0.073 Uiso 1 1 calc R U . . .
H03I H 0.263454 0.481881 1.009668 0.073 Uiso 1 1 calc R U . . .
C03J C 0.3737(3) 0.27882(16) 0.4862(3) 0.0360(13) Uani 1 1 d . . . . .
C03K C 0.4350(3) 0.29060(17) 0.6779(2) 0.0351(13) Uani 1 1 d . . . . .
C03L C 0.3298(3) 0.2877(2) 0.4488(3) 0.0440(15) Uani 1 1 d . . . . .
C03M C 0.1633(3) 0.6713(2) 0.6765(3) 0.0503(17) Uani 1 1 d . . . . .
H03J H 0.147266 0.694797 0.679285 0.075 Uiso 1 1 calc R U . . .
H03K H 0.201660 0.673914 0.674058 0.075 Uiso 1 1 calc R U . . .
H03L H 0.160493 0.657049 0.704588 0.075 Uiso 1 1 calc R U . . .
C03N C 0.1036(4) 0.3604(2) 0.9112(3) 0.059(2) Uani 1 1 d . . . . .
H03M H 0.098029 0.358313 0.876573 0.088 Uiso 1 1 calc R U . . .
H03N H 0.074191 0.348089 0.922865 0.088 Uiso 1 1 calc R U . . .
H03O H 0.138637 0.349713 0.925217 0.088 Uiso 1 1 calc R U . . .
C03O C 0.4360(3) 0.27590(16) 0.4834(2) 0.0348(13) Uani 1 1 d . . . . .
C03P C -0.0615(3) 0.6144(2) 0.5259(2) 0.0449(16) Uani 1 1 d . . . . .
H03P H -0.056440 0.639037 0.516411 0.067 Uiso 1 1 calc R U . . .
H03Q H -0.092512 0.603904 0.504305 0.067 Uiso 1 1 calc R U . . .
H03R H -0.028560 0.600645 0.524424 0.067 Uiso 1 1 calc R U . . .
C03Q C 0.4606(3) 0.42437(18) 0.4548(3) 0.0373(13) Uani 1 1 d . . . . .
C03R C 0.1365(3) 0.67606(19) 0.5868(3) 0.0438(15) Uani 1 1 d . . . . .
H03S H 0.119122 0.663757 0.557840 0.066 Uiso 1 1 calc R U . . .
H03T H 0.174931 0.680331 0.585724 0.066 Uiso 1 1 calc R U . . .
H03U H 0.118140 0.698849 0.589241 0.066 Uiso 1 1 calc R U . . .
C03S C 0.4562(3) 0.23555(17) 0.4913(3) 0.0402(14) Uani 1 1 d . . . . .
C03T C 0.1479(3) 0.3321(2) 0.6723(3) 0.0443(15) Uani 1 1 d . . . . .
H03V H 0.119900 0.336126 0.691474 0.066 Uiso 1 1 calc R U . . .
H03W H 0.184058 0.334965 0.692117 0.066 Uiso 1 1 calc R U . . .
H03X H 0.144377 0.307855 0.659364 0.066 Uiso 1 1 calc R U . . .
C03U C 0.2760(3) 0.2944(2) 0.4560(3) 0.0467(17) Uani 1 1 d . . . . .
C03V C 0.5354(3) 0.2449(2) 0.4433(3) 0.0540(19) Uani 1 1 d . . . . .
C03W C 0.5671(3) 0.4324(2) 0.4724(3) 0.0449(16) Uani 1 1 d . . . . .
C03X C 0.5167(3) 0.4184(2) 0.4362(3) 0.0447(15) Uani 1 1 d . . . . .
C03Y C 0.2305(3) 0.5199(2) 0.6450(3) 0.0465(16) Uani 1 1 d . . . . .
H03Y H 0.233514 0.521629 0.679403 0.070 Uiso 1 1 calc R U . . .
H H 0.226859 0.543781 0.631070 0.070 Uiso 1 1 calc R U . . .
HA H 0.263318 0.508493 0.637700 0.070 Uiso 1 1 calc R U . . .
C03Z C 0.2978(3) 0.5091(2) 0.9077(3) 0.0464(16) Uani 1 1 d . . . . .
H03Z H 0.278342 0.517465 0.876868 0.070 Uiso 1 1 calc R U . . .
HB H 0.320149 0.488412 0.903128 0.070 Uiso 1 1 calc R U . . .
HC H 0.321281 0.528154 0.923296 0.070 Uiso 1 1 calc R U . . .
C040 C -0.1262(3) 0.6357(3) 0.5782(3) 0.059(2) Uani 1 1 d . . . . .
H04A H -0.132863 0.636908 0.610801 0.089 Uiso 1 1 calc R U . . .
H04B H -0.157113 0.624143 0.557938 0.089 Uiso 1 1 calc R U . . .
H04C H -0.121884 0.659893 0.566591 0.089 Uiso 1 1 calc R U . . .
C041 C 0.5143(3) 0.2844(2) 0.4327(3) 0.0500(17) Uani 1 1 d . . . . .
As1 As 0.07439(6) 0.47402(4) 0.73088(6) 0.0239(3) Uani 0.5 1 d . . P A 2
As2 As 0.08138(5) 0.48901(4) 0.81613(6) 0.0253(3) Uani 0.5 1 d . . P A 2
As3 As -0.00216(7) 0.56182(3) 0.78274(5) 0.0248(2) Uani 0.5 1 d . . P A -1
As92 As 0.02664(7) 0.55820(3) 0.70485(5) 0.0249(2) Uani 0.5 1 d . . P A -1
C2 C 0.3792(7) 0.4936(5) 0.7439(5) 0.050(5) Uani 0.25 1 d DG U P . .
C7 C 0.3698(8) 0.5227(5) 0.7729(6) 0.068(7) Uani 0.25 1 d DG U P . .
H7 H 0.346211 0.541442 0.759921 0.082 Uiso 0.25 1 calc R U P . .
C6 C 0.3955(10) 0.5237(5) 0.8212(6) 0.065(7) Uani 0.25 1 d DG U P . .
H6 H 0.389211 0.543108 0.840638 0.078 Uiso 0.25 1 calc R U P . .
C5 C 0.4308(10) 0.4956(5) 0.8406(5) 0.055(6) Uani 0.25 1 d DG U P . .
H5 H 0.447992 0.496301 0.872940 0.065 Uiso 0.25 1 calc R U P . .
C4 C 0.4402(9) 0.4666(4) 0.8116(6) 0.060(7) Uani 0.25 1 d DG U P . .
H4 H 0.463774 0.447828 0.824526 0.072 Uiso 0.25 1 calc R U P . .
C3 C 0.4144(8) 0.4656(4) 0.7632(5) 0.059(6) Uani 0.25 1 d DG U P . .
F8 F 0.3556(9) 0.4912(7) 0.7025(7) 0.090(7) Uani 0.25 1 d D U P . .
F9 F 0.4196(15) 0.4412(7) 0.7360(8) 0.127(13) Uani 0.25 1 d D U P . .
As4 As -0.00075(4) 0.50397(2) 0.83299(4) 0.01347(18) Uani 0.5 1 d . . P . .

loop_
_atom_site_aniso_label
_atom_site_aniso_U_11
_atom_site_aniso_U_22
_atom_site_aniso_U_33
_atom_site_aniso_U_23
_atom_site_aniso_U_13
_atom_site_aniso_U_12
Ta01 0.02443(13) 0.03113(14) 0.01854(13) -0.00214(9) -0.00247(9) 0.00439(9)
Ta02 0.04112(15) 0.02016(13) 0.02156(13) 0.00149(9) 0.00408(11) 0.00027(10)
Ta03 0.02272(13) 0.03600(15) 0.01900(13) -0.00428(9) 0.00009(9) 0.00478(9)
Sb04 0.0347(3) 0.0390(3) 0.0439(3) 0.0048(2) -0.0005(2) -0.0002(2)
As05 0.0245(3) 0.0419(4) 0.0285(3) -0.0028(3) -0.0009(2) 0.0008(2)
As06 0.0490(4) 0.0292(3) 0.0254(3) -0.0012(2) 0.0068(3) 0.0040(3)
As07 0.0387(3) 0.0311(3) 0.0293(3) -0.0012(2) 0.0042(3) 0.0055(3)
As08 0.0341(3) 0.0499(4) 0.0242(3) -0.0070(3) 0.0041(2) -0.0132(3)
As09 0.0663(5) 0.0336(3) 0.0244(3) 0.0001(3) 0.0073(3) 0.0176(3)
As0A 0.0496(4) 0.0324(3) 0.0318(3) 0.0054(3) 0.0084(3) 0.0113(3)
As0B 0.0445(4) 0.0571(4) 0.0236(3) -0.0010(3) 0.0023(3) -0.0167(3)
As0C 0.0250(3) 0.0952(6) 0.0230(3) -0.0166(4) 0.0023(3) -0.0121(3)
As0D 0.0751(5) 0.0536(5) 0.0268(3) -0.0105(3) 0.0143(3) -0.0362(4)
As0F 0.0225(6) 0.0293(7) 0.0202(6) -0.0013(5) -0.0014(5) 0.0022(5)
As0G 0.0266(6) 0.0266(7) 0.0227(7) -0.0016(6) 0.0010(5) 0.0018(5)
Al00 0.0254(7) 0.0225(7) 0.0358(9) -0.0011(6) -0.0019(6) -0.0021(6)
F00J 0.0375(18) 0.0326(18) 0.048(2) 0.0082(16) -0.0103(16) 0.0028(15)
F00K 0.0375(18) 0.0310(18) 0.050(2) -0.0069(15) -0.0002(16) 0.0014(15)
F00L 0.0388(18) 0.043(2) 0.037(2) 0.0024(16) -0.0054(15) 0.0008(16)
F00M 0.0325(16) 0.0290(16) 0.0407(19) 0.0061(14) 0.0053(14) 0.0055(13)
F00N 0.0256(14) 0.0294(16) 0.0405(19) 0.0016(14) 0.0025(14) 0.0005(13)
F00O 0.0376(17) 0.0281(16) 0.0389(19) 0.0013(14) -0.0003(15) -0.0039(14)
F00P 0.0374(18) 0.0220(15) 0.052(2) -0.0023(15) -0.0076(16) -0.0003(13)
F00Q 0.0371(19) 0.053(2) 0.053(2) 0.0164(19) 0.0105(17) 0.0145(17)
F00R 0.0331(17) 0.0400(19) 0.0359(19) -0.0024(15) 0.0013(15) -0.0009(15)
F00S 0.0326(17) 0.0378(19) 0.057(2) 0.0039(17) 0.0065(17) 0.0031(15)
F00T 0.043(2) 0.049(2) 0.055(3) 0.0131(19) -0.0039(19) 0.0009(18)
F00U 0.0384(19) 0.042(2) 0.051(2) -0.0012(17) 0.0005(17) -0.0093(16)
F00V 0.047(2) 0.0361(19) 0.046(2) -0.0033(16) 0.0022(17) -0.0019(16)
F00W 0.051(2) 0.040(2) 0.043(2) -0.0008(16) 0.0071(18) 0.0020(17)
F00X 0.0428(19) 0.0379(19) 0.044(2) -0.0035(16) 0.0000(17) -0.0097(16)
F00Y 0.046(2) 0.045(2) 0.054(3) -0.0025(19) -0.0014(19) -0.0050(18)
F00Z 0.050(2) 0.0371(19) 0.044(2) 0.0144(16) 0.0014(18) 0.0010(17)
F010 0.042(2) 0.044(2) 0.066(3) -0.012(2) -0.008(2) 0.0086(18)
F011 0.0302(17) 0.043(2) 0.057(2) 0.0054(18) -0.0009(17) 0.0017(15)
F012 0.041(2) 0.050(2) 0.061(3) 0.006(2) 0.0093(19) 0.0023(18)
F013 0.0434(19) 0.0262(17) 0.055(2) 0.0038(16) 0.0029(18) -0.0064(15)
F014 0.0365(19) 0.049(2) 0.061(3) -0.0011(19) -0.0012(19) -0.0156(17)
F015 0.043(2) 0.0314(19) 0.071(3) 0.0155(19) 0.002(2) 0.0008(16)
F016 0.0365(18) 0.048(2) 0.050(2) -0.0118(18) -0.0044(17) -0.0087(17)
F017 0.0349(18) 0.042(2) 0.052(2) -0.0093(17) 0.0050(17) 0.0016(16)
F018 0.043(2) 0.052(2) 0.036(2) 0.0055(17) 0.0003(16) -0.0053(18)
O019 0.0271(18) 0.0292(19) 0.033(2) 0.0022(16) -0.0010(16) -0.0012(15)
F01A 0.0295(18) 0.076(3) 0.057(3) 0.024(2) 0.0029(18) -0.0012(19)
F01B 0.062(2) 0.0304(18) 0.052(2) 0.0017(17) 0.007(2) 0.0020(17)
F01C 0.044(2) 0.039(2) 0.068(3) -0.0094(19) -0.005(2) 0.0140(17)
F01D 0.0285(17) 0.069(3) 0.068(3) -0.017(2) 0.0073(18) -0.0060(18)
F01E 0.040(2) 0.055(2) 0.059(3) 0.001(2) 0.0182(19) 0.0055(18)
F01F 0.050(2) 0.036(2) 0.063(3) -0.0224(19) -0.003(2) -0.0050(17)
O01G 0.033(2) 0.027(2) 0.042(2) -0.0091(17) -0.0005(18) -0.0001(16)
F01H 0.039(2) 0.056(3) 0.059(3) -0.005(2) -0.0152(19) 0.0091(18)
F01I 0.056(2) 0.051(2) 0.054(3) -0.005(2) 0.019(2) 0.010(2)
F01J 0.051(2) 0.053(2) 0.044(2) -0.0167(19) 0.0028(18) 0.0001(19)
O01K 0.0299(19) 0.0196(17) 0.039(2) 0.0008(16) 0.0027(17) 0.0005(15)
F01L 0.045(2) 0.049(2) 0.071(3) 0.023(2) 0.007(2) -0.0127(19)
F01M 0.052(2) 0.041(2) 0.070(3) 0.012(2) 0.013(2) -0.0136(19)
F01N 0.049(2) 0.045(2) 0.053(2) -0.0028(18) 0.0137(19) -0.0030(18)
F01O 0.042(2) 0.068(3) 0.068(3) -0.008(2) -0.009(2) 0.007(2)
F01P 0.041(2) 0.050(2) 0.070(3) -0.009(2) 0.013(2) -0.0059(18)
F01Q 0.049(2) 0.059(3) 0.057(3) -0.014(2) 0.016(2) -0.018(2)
F01R 0.059(3) 0.073(3) 0.045(2) 0.019(2) 0.017(2) -0.007(2)
F01S 0.066(3) 0.035(2) 0.077(3) -0.016(2) -0.002(2) 0.014(2)
F01T 0.043(2) 0.078(3) 0.042(2) -0.003(2) -0.0052(18) 0.005(2)
F01U 0.044(2) 0.068(3) 0.063(3) 0.002(2) 0.019(2) -0.004(2)
F01V 0.0345(19) 0.054(3) 0.087(4) -0.022(2) 0.010(2) -0.0030(18)
F01W 0.073(3) 0.062(3) 0.070(3) -0.027(3) 0.018(3) 0.007(3)
F01X 0.046(2) 0.070(3) 0.097(4) -0.012(3) 0.019(3) 0.013(2)
F01Y 0.065(3) 0.071(3) 0.064(3) -0.003(2) 0.026(2) 0.005(3)
C01Z 0.039(3) 0.030(3) 0.019(2) 0.003(2) 0.004(2) 0.001(2)
C020 0.047(3) 0.033(3) 0.033(3) -0.002(2) 0.010(3) 0.006(3)
C021 0.031(3) 0.039(3) 0.020(2) -0.008(2) 0.009(2) 0.001(2)
C022 0.032(3) 0.045(3) 0.014(2) -0.006(2) 0.001(2) 0.006(2)
C023 0.042(3) 0.038(3) 0.020(3) 0.006(2) -0.003(2) -0.008(3)
C024 0.042(3) 0.037(3) 0.032(3) -0.010(3) -0.006(3) 0.000(3)
C025 0.023(2) 0.043(3) 0.018(2) -0.006(2) -0.0007(19) 0.000(2)
C026 0.043(3) 0.031(3) 0.031(3) 0.004(2) 0.004(2) -0.010(2)
C027 0.030(3) 0.028(3) 0.042(3) -0.001(2) -0.005(2) -0.001(2)
C028 0.043(3) 0.028(3) 0.021(2) 0.006(2) 0.008(2) -0.004(2)
C029 0.045(3) 0.048(4) 0.033(3) 0.004(3) 0.005(3) -0.009(3)
C02A 0.039(3) 0.035(3) 0.038(3) 0.007(2) 0.013(3) 0.001(3)
C02B 0.033(3) 0.030(3) 0.032(3) 0.007(2) 0.004(2) 0.007(2)
C02C 0.032(3) 0.035(3) 0.035(3) -0.004(2) 0.005(2) -0.001(2)
C02D 0.035(3) 0.053(4) 0.026(3) 0.002(3) 0.000(2) -0.009(3)
C02E 0.035(3) 0.025(3) 0.042(3) 0.003(2) -0.006(3) -0.001(2)
C02F 0.032(3) 0.040(3) 0.018(2) -0.003(2) -0.003(2) 0.002(2)
C02G 0.033(3) 0.032(3) 0.037(3) 0.009(2) 0.002(2) 0.003(2)
C02H 0.038(3) 0.035(3) 0.022(3) -0.004(2) 0.012(2) 0.003(2)
C02I 0.025(2) 0.025(3) 0.039(3) 0.001(2) -0.003(2) 0.001(2)
C02J 0.036(3) 0.038(3) 0.019(2) 0.006(2) -0.006(2) -0.001(2)
C02K 0.030(3) 0.032(3) 0.033(3) 0.007(2) -0.003(2) 0.004(2)
C02L 0.032(3) 0.050(4) 0.036(3) -0.013(3) 0.004(3) -0.002(3)
C02M 0.025(2) 0.033(3) 0.025(3) 0.000(2) 0.006(2) 0.007(2)
C02N 0.030(3) 0.039(3) 0.015(2) -0.006(2) 0.006(2) 0.003(2)
C02O 0.033(3) 0.065(5) 0.046(4) 0.008(3) 0.005(3) -0.012(3)
C02P 0.033(3) 0.042(3) 0.036(3) 0.012(3) -0.005(2) 0.005(3)
C02Q 0.036(3) 0.029(3) 0.035(3) 0.008(2) 0.000(2) 0.008(2)
C02R 0.023(2) 0.045(3) 0.040(3) -0.011(3) -0.011(2) -0.001(2)
C02S 0.041(3) 0.041(3) 0.023(3) 0.010(2) 0.004(2) 0.002(3)
C02T 0.038(3) 0.040(3) 0.052(4) 0.012(3) 0.011(3) 0.001(3)
C02U 0.030(3) 0.043(3) 0.019(2) 0.001(2) -0.006(2) 0.010(2)
C02V 0.056(4) 0.050(4) 0.027(3) 0.008(3) 0.014(3) 0.011(3)
C02W 0.035(3) 0.036(3) 0.044(4) -0.004(3) -0.005(3) -0.009(3)
C02X 0.032(3) 0.025(3) 0.039(3) 0.005(2) 0.004(2) -0.001(2)
C02Y 0.032(3) 0.032(3) 0.031(3) 0.006(2) -0.001(2) 0.009(2)
C02Z 0.039(3) 0.042(3) 0.047(4) -0.017(3) 0.008(3) -0.001(3)
C030 0.051(4) 0.057(4) 0.025(3) 0.002(3) -0.002(3) -0.024(3)
C031 0.045(3) 0.034(3) 0.020(3) 0.005(2) -0.004(2) 0.005(3)
C032 0.030(3) 0.035(3) 0.038(3) 0.007(2) 0.000(2) 0.003(2)
C033 0.051(4) 0.059(4) 0.034(3) 0.016(3) 0.013(3) -0.005(3)
C034 0.039(3) 0.045(4) 0.040(3) 0.012(3) -0.001(3) -0.010(3)
C035 0.026(3) 0.055(4) 0.040(3) 0.012(3) -0.001(2) -0.001(3)
C036 0.034(3) 0.027(3) 0.037(3) 0.002(2) 0.006(2) 0.000(2)
C037 0.039(3) 0.027(3) 0.049(4) -0.004(3) 0.003(3) -0.012(2)
C038 0.044(3) 0.034(3) 0.037(3) 0.005(3) 0.012(3) 0.009(3)
C039 0.049(3) 0.025(3) 0.027(3) 0.008(2) 0.013(2) -0.003(2)
C03A 0.034(3) 0.039(3) 0.044(4) 0.009(3) 0.009(3) 0.012(3)
C03B 0.034(3) 0.035(3) 0.050(4) 0.001(3) 0.006(3) -0.005(3)
C03C 0.046(4) 0.031(3) 0.064(5) -0.016(3) 0.006(3) 0.007(3)
C03D 0.039(3) 0.037(3) 0.058(4) -0.010(3) 0.005(3) -0.015(3)
C03E 0.033(3) 0.037(3) 0.051(4) -0.003(3) 0.000(3) 0.007(3)
C03F 0.042(3) 0.039(3) 0.043(4) -0.006(3) 0.005(3) 0.001(3)
C03G 0.030(3) 0.041(4) 0.057(4) -0.004(3) -0.005(3) 0.000(3)
C03H 0.031(3) 0.036(3) 0.064(5) -0.014(3) 0.007(3) -0.004(3)
C03I 0.037(3) 0.062(4) 0.040(4) -0.017(3) -0.014(3) 0.011(3)
C03J 0.032(3) 0.026(3) 0.047(4) -0.007(2) 0.000(3) -0.003(2)
C03K 0.032(3) 0.034(3) 0.035(3) 0.009(2) -0.004(2) 0.000(2)
C03L 0.039(3) 0.042(4) 0.047(4) -0.009(3) -0.002(3) -0.006(3)
C03M 0.049(4) 0.043(4) 0.055(4) -0.009(3) -0.001(3) -0.014(3)
C03N 0.080(6) 0.044(4) 0.054(5) 0.004(3) 0.016(4) -0.014(4)
C03O 0.034(3) 0.026(3) 0.043(3) -0.004(2) 0.003(3) -0.003(2)
C03P 0.052(4) 0.055(4) 0.023(3) 0.005(3) -0.005(3) -0.006(3)
C03Q 0.032(3) 0.037(3) 0.042(3) 0.008(3) 0.005(3) -0.004(2)
C03R 0.048(4) 0.039(3) 0.047(4) 0.007(3) 0.015(3) -0.006(3)
C03S 0.041(3) 0.030(3) 0.047(4) -0.011(3) 0.000(3) 0.000(3)
C03T 0.040(3) 0.041(3) 0.050(4) 0.001(3) 0.003(3) -0.002(3)
C03U 0.033(3) 0.039(3) 0.063(5) -0.013(3) -0.004(3) -0.003(3)
C03V 0.049(4) 0.048(4) 0.065(5) -0.016(4) 0.012(4) 0.004(3)
C03W 0.040(3) 0.044(4) 0.054(4) 0.005(3) 0.017(3) -0.008(3)
C03X 0.044(3) 0.046(4) 0.045(4) 0.007(3) 0.009(3) -0.003(3)
C03Y 0.050(4) 0.043(4) 0.048(4) 0.000(3) 0.013(3) 0.000(3)
C03Z 0.026(3) 0.053(4) 0.058(4) -0.012(3) 0.001(3) -0.006(3)
C040 0.035(3) 0.100(7) 0.040(4) 0.007(4) 0.001(3) 0.003(4)
C041 0.051(4) 0.047(4) 0.053(4) -0.010(3) 0.012(3) -0.002(3)
As1 0.0222(6) 0.0278(6) 0.0195(6) -0.0023(5) -0.0021(5) 0.0023(5)
As2 0.0233(6) 0.0289(7) 0.0224(7) -0.0030(6) 0.0010(5) 0.0030(5)
As3 0.0292(7) 0.0221(6) 0.0227(6) 0.0016(4) 0.0036(6) 0.0000(5)
As92 0.0307(7) 0.0194(6) 0.0237(6) 0.0010(4) 0.0026(6) 0.0001(5)
C2 0.041(10) 0.078(12) 0.029(8) -0.004(7) 0.003(7) -0.041(8)
C7 0.051(14) 0.107(15) 0.046(10) -0.016(10) 0.005(10) -0.005(13)
C6 0.092(18) 0.060(13) 0.039(10) 0.000(9) 0.005(11) -0.006(13)
C5 0.100(18) 0.034(10) 0.029(10) -0.001(7) 0.011(11) -0.018(11)
C4 0.120(19) 0.025(9) 0.029(8) -0.001(7) 0.001(10) -0.020(11)
C3 0.078(14) 0.059(11) 0.036(9) -0.017(7) 0.003(9) -0.036(9)
F8 0.068(12) 0.14(2) 0.048(9) -0.032(10) -0.030(8) -0.018(13)
F9 0.21(3) 0.090(15) 0.058(13) -0.043(12) -0.023(17) 0.010(18)
As4 0.0095(4) 0.0090(4) 0.0204(5) -0.0003(3) -0.0013(3) 0.0001(3)

loop_
_atom_type_symbol
_atom_type_description
_atom_type_scat_dispersion_real
_atom_type_scat_dispersion_imag
_atom_type_scat_source
C C 0.0181 0.0091 'International Tables Vol C Tables 4.2.6.8 and 6.1.1.4'
H H 0.0000 0.0000 'International Tables Vol C Tables 4.2.6.8 and 6.1.1.4'
Al Al 0.2130 0.2455 'International Tables Vol C Tables 4.2.6.8 and 6.1.1.4'
As As -0.9300 1.0051 'International Tables Vol C Tables 4.2.6.8 and 6.1.1.4'
F F 0.0727 0.0534 'International Tables Vol C Tables 4.2.6.8 and 6.1.1.4'
O O 0.0492 0.0322 'International Tables Vol C Tables 4.2.6.8 and 6.1.1.4'
Sb Sb -0.0562 5.8946 'International Tables Vol C Tables 4.2.6.8 and 6.1.1.4'
Ta Ta -5.7959 5.2718 'International Tables Vol C Tables 4.2.6.8 and 6.1.1.4'

loop_
_exptl_crystal_face_index_h
_exptl_crystal_face_index_k
_exptl_crystal_face_index_l
_exptl_crystal_face_perp_dist
11 17 0 0.0176
-11 -17 0 0.0229
-10 -8 14 0.1392
-1 10 17 0.1448
10 18 0 0.0158
-12 13 -4 0.0717
13 -11 4 0.0387
-10 -18 0 0.0255
5 -3 -18 0.1567

loop_
_geom_angle_atom_site_label_1
_geom_angle_atom_site_label_2
_geom_angle_atom_site_label_3
_geom_angle
_geom_angle_site_symmetry_1
_geom_angle_site_symmetry_3
_geom_angle_publ_flag
As05 Ta01 As06 51.55(2) . . ?
As05 Ta01 As07 52.75(2) . . ?
As05 Ta01 As09 94.31(3) . . ?
As05 Ta01 As0G 125.92(4) . . ?
As05 Ta01 As2 131.15(3) . . ?
As06 Ta01 As07 82.680(19) . . ?
As08 Ta01 As05 100.74(2) . . ?
As08 Ta01 As06 103.64(2) . . ?
As08 Ta01 As07 49.90(2) . . ?
As08 Ta01 As09 127.77(3) . . ?
As08 Ta01 As0G 73.74(4) . . ?
As08 Ta01 As2 87.15(4) . . ?
As09 Ta01 As06 51.38(2) . . ?
As09 Ta01 As07 133.65(2) . . ?
As09 Ta01 As0G 57.34(4) . . ?
As09 Ta01 As2 47.83(4) . . ?
As0G Ta01 As06 76.95(3) . . ?
As0G Ta01 As07 112.30(4) . . ?
C025 Ta01 As05 131.50(13) . . ?
C025 Ta01 As06 136.58(15) . . ?
C025 Ta01 As07 137.30(15) . . ?
C025 Ta01 As08 115.39(14) . . ?
C025 Ta01 As09 88.36(15) . . ?
C025 Ta01 As0G 95.77(14) . . ?
C025 Ta01 C02F 34.30(19) . . ?
C025 Ta01 C02J 34.0(2) . . ?
C025 Ta01 As2 83.87(14) . . ?
C02F Ta01 As05 97.51(15) . . ?
C02F Ta01 As06 115.91(15) . . ?
C02F Ta01 As07 125.29(14) . . ?
C02F Ta01 As08 139.58(15) . . ?
C02F Ta01 As09 85.97(15) . . ?
C02F Ta01 As0G 121.73(15) . . ?
C02F Ta01 C02J 56.9(2) . . ?
C02F Ta01 As2 107.09(15) . . ?
C02J Ta01 As05 132.17(15) . . ?
C02J Ta01 As06 170.58(15) . . ?
C02J Ta01 As07 106.37(15) . . ?
C02J Ta01 As08 84.56(14) . . ?
C02J Ta01 As09 119.84(15) . . ?
C02J Ta01 As0G 101.38(15) . . ?
C02J Ta01 As2 96.36(15) . . ?
C02U Ta01 As05 79.29(15) . . ?
C02U Ta01 As06 121.73(16) . . ?
C02U Ta01 As07 91.32(15) . . ?
C02U Ta01 As08 115.83(16) . . ?
C02U Ta01 As09 116.03(15) . . ?
C02U Ta01 As0G 152.49(15) . . ?
C02U Ta01 C025 56.7(2) . . ?
C02U Ta01 C02F 34.3(2) . . ?
C02U Ta01 C02J 56.7(2) . . ?
C02U Ta01 C031 34.1(2) . . ?
C02U Ta01 As2 139.61(15) . . ?
C031 Ta01 As05 98.37(16) . . ?
C031 Ta01 As06 149.57(16) . . ?
C031 Ta01 As07 80.75(15) . . ?
C031 Ta01 As08 84.70(15) . . ?
C031 Ta01 As09 142.02(15) . . ?
C031 Ta01 As0G 133.14(17) . . ?
C031 Ta01 C025 56.8(2) . . ?
C031 Ta01 C02F 57.0(2) . . ?
C031 Ta01 C02J 34.2(2) . . ?
C031 Ta01 As2 130.45(17) . . ?
As2 Ta01 As06 79.66(3) . . ?
As2 Ta01 As07 127.26(4) . . ?
As0A Ta02 As0A 52.54(3) 2_556 . ?
As0A Ta02 As0B 51.62(2) 2_556 2_556 ?
As0A Ta02 As0D 94.48(3) 2_556 2_556 ?
As0A Ta02 As92 130.76(3) 2_556 . ?
As0B Ta02 As0A 49.58(2) . . ?
As0B Ta02 As0A 82.16(2) 2_556 . ?
As0B Ta02 As0A 100.28(3) . 2_556 ?
As0B Ta02 As0B 103.00(2) . 2_556 ?
As0B Ta02 As0D 127.41(3) . 2_556 ?
As0B Ta02 As92 87.58(4) . . ?
As0D Ta02 As0A 133.19(2) 2_556 . ?
As0D Ta02 As0B 51.47(2) 2_556 2_556 ?
As0D Ta02 As92 47.15(4) 2_556 . ?
C01Z Ta02 As0A 131.72(14) . 2_556 ?
C01Z Ta02 As0A 137.39(14) . . ?
C01Z Ta02 As0B 137.20(14) . 2_556 ?
C01Z Ta02 As0B 115.43(15) . . ?
C01Z Ta02 As0D 88.82(14) . 2_556 ?
C01Z Ta02 C023 33.5(2) . . ?
C01Z Ta02 C028 34.4(2) . . ?
C01Z Ta02 As92 84.14(14) . . ?
C023 Ta02 As0A 106.84(17) . . ?
C023 Ta02 As0A 132.07(15) . 2_556 ?
C023 Ta02 As0B 170.65(17) . 2_556 ?
C023 Ta02 As0B 85.15(16) . . ?
C023 Ta02 As0D 119.81(17) . 2_556 ?
C023 Ta02 As92 96.82(15) . . ?
C028 Ta02 As0A 97.73(14) . 2_556 ?
C028 Ta02 As0A 125.96(14) . . ?
C028 Ta02 As0B 140.12(14) . . ?
C028 Ta02 As0B 116.03(14) . 2_556 ?
C028 Ta02 As0D 85.87(14) . 2_556 ?
C028 Ta02 C023 56.8(2) . . ?
C028 Ta02 As92 106.72(14) . . ?
C02S Ta02 As0A 98.51(16) . 2_556 ?
C02S Ta02 As0A 81.35(16) . . ?
C02S Ta02 As0B 149.80(16) . 2_556 ?
C02S Ta02 As0B 85.03(16) . . ?
C02S Ta02 As0D 142.05(16) . 2_556 ?
C02S Ta02 C01Z 56.3(2) . . ?
C02S Ta02 C023 34.0(2) . . ?
C02S Ta02 C028 57.2(2) . . ?
C02S Ta02 As92 130.69(17) . . ?
C039 Ta02 As0A 79.23(15) . 2_556 ?
C039 Ta02 As0A 92.16(15) . . ?
C039 Ta02 As0B 116.70(16) . . ?
C039 Ta02 As0B 121.49(16) . 2_556 ?
C039 Ta02 As0D 115.58(16) . 2_556 ?
C039 Ta02 C01Z 56.5(2) . . ?
C039 Ta02 C023 56.8(2) . . ?
C039 Ta02 C028 34.1(2) . . ?
C039 Ta02 C02S 34.7(2) . . ?
C039 Ta02 As92 139.33(16) . . ?
As92 Ta02 As0A 127.07(4) . . ?
As92 Ta02 As0B 79.18(3) . 2_556 ?
As06 Ta03 As05 49.70(2) . . ?
As06 Ta03 As07 100.44(2) . . ?
As06 Ta03 As08 103.69(2) . . ?
As06 Ta03 As0C 128.11(3) . . ?
As06 Ta03 As0F 87.90(4) . . ?
As06 Ta03 As1 73.96(4) . . ?
As07 Ta03 As05 52.65(2) . . ?
As07 Ta03 As08 51.67(2) . . ?
As07 Ta03 As0C 94.36(3) . . ?
As07 Ta03 As0F 130.91(3) . . ?
As07 Ta03 As1 126.45(3) . . ?
As08 Ta03 As05 82.823(19) . . ?
As0C Ta03 As05 133.78(2) . . ?
As0C Ta03 As08 51.33(2) . . ?
As0C Ta03 As0F 47.42(4) . . ?
As0C Ta03 As1 57.66(4) . . ?
As0F Ta03 As05 127.67(4) . . ?
As0F Ta03 As08 79.29(3) . . ?
C021 Ta03 As05 81.56(14) . . ?
C021 Ta03 As06 83.73(14) . . ?
C021 Ta03 As07 100.30(15) . . ?
C021 Ta03 As08 151.65(15) . . ?
C021 Ta03 As0C 141.73(14) . . ?
C021 Ta03 As0F 128.76(15) . . ?
C021 Ta03 C022 56.2(2) . . ?
C021 Ta03 C02H 33.8(2) . . ?
C021 Ta03 C02N 56.99(19) . . ?
C021 Ta03 As1 130.63(15) . . ?
C022 Ta03 As05 137.71(15) . . ?
C022 Ta03 As06 116.79(16) . . ?
C022 Ta03 As07 130.45(15) . . ?
C022 Ta03 As08 135.45(15) . . ?
C022 Ta03 As0C 87.58(15) . . ?
C022 Ta03 As0F 84.20(14) . . ?
C022 Ta03 C02H 34.0(2) . . ?
C022 Ta03 C02N 33.7(2) . . ?
C022 Ta03 As1 95.90(14) . . ?
C02H Ta03 As05 107.74(15) . . ?
C02H Ta03 As06 85.17(14) . . ?
C02H Ta03 As07 133.45(14) . . ?
C02H Ta03 As08 169.26(15) . . ?
C02H Ta03 As0C 118.33(15) . . ?
C02H Ta03 As0F 95.20(14) . . ?
C02H Ta03 As1 99.68(14) . . ?
C02M Ta03 As05 90.33(14) . . ?
C02M Ta03 As06 114.29(14) . . ?
C02M Ta03 As07 79.54(14) . . ?
C02M Ta03 As08 122.64(14) . . ?
C02M Ta03 As0C 117.24(14) . . ?
C02M Ta03 As0F 140.05(14) . . ?
C02M Ta03 C021 34.4(2) . . ?
C02M Ta03 C022 56.45(19) . . ?
C02M Ta03 C02H 56.85(19) . . ?
C02M Ta03 C02N 34.58(19) . . ?
C02M Ta03 As1 152.26(14) . . ?
C02N Ta03 As05 124.40(13) . . ?
C02N Ta03 As06 139.32(14) . . ?
C02N Ta03 As07 96.93(14) . . ?
C02N Ta03 As08 115.88(14) . . ?
C02N Ta03 As0C 86.40(14) . . ?
C02N Ta03 As0F 107.64(14) . . ?
C02N Ta03 C02H 56.8(2) . . ?
C02N Ta03 As1 122.23(14) . . ?
As1 Ta03 As05 112.64(4) . . ?
As1 Ta03 As08 77.39(3) . . ?
F00T Sb04 F00T 180.0(2) . 5_566 ?
F00Y Sb04 F00T 90.2(2) 5_566 5_566 ?
F00Y Sb04 F00T 89.8(2) . 5_566 ?
F00Y Sb04 F00T 90.2(2) . . ?
F00Y Sb04 F00T 89.8(2) 5_566 . ?
F00Y Sb04 F00Y 180.0 . 5_566 ?
F012 Sb04 F00T 90.31(19) 5_566 . ?
F012 Sb04 F00T 89.69(19) 5_566 5_566 ?
F012 Sb04 F00T 89.69(19) . . ?
F012 Sb04 F00T 90.31(19) . 5_566 ?
F012 Sb04 F00Y 90.3(2) 5_566 . ?
F012 Sb04 F00Y 89.7(2) . . ?
F012 Sb04 F00Y 90.3(2) . 5_566 ?
F012 Sb04 F00Y 89.7(2) 5_566 5_566 ?
F012 Sb04 F012 180.0 . 5_566 ?
Ta01 As05 Ta03 72.355(16) . . ?
As06 As05 Ta01 71.26(2) . . ?
As06 As05 Ta03 53.94(2) . . ?
As06 As05 As07 105.64(3) . . ?
As07 As05 Ta01 73.26(2) . . ?
As07 As05 Ta03 53.79(2) . . ?
Ta03 As06 Ta01 75.56(2) . . ?
As05 As06 Ta01 57.19(2) . . ?
As05 As06 Ta03 76.36(2) . . ?
As05 As06 As09 105.35(3) . . ?
As09 As06 Ta01 58.87(2) . . ?
As09 As06 Ta03 119.07(4) . . ?
Ta03 As07 Ta01 72.551(17) . . ?
As05 As07 Ta01 53.99(2) . . ?
As05 As07 Ta03 73.56(2) . . ?
As08 As07 Ta01 54.07(2) . . ?
As08 As07 Ta03 71.21(3) . . ?
As08 As07 As05 105.96(3) . . ?
Ta01 As08 Ta03 75.59(2) . . ?
As07 As08 Ta01 76.03(2) . . ?
As07 As08 Ta03 57.12(2) . . ?
As07 As08 As0C 105.36(3) . . ?
As0C As08 Ta01 119.45(4) . . ?
As0C As08 Ta03 58.98(2) . . ?
As06 As09 Ta01 69.76(2) . . ?
As06 As09 As0G 88.87(5) . . ?
As0G As09 Ta01 62.44(3) . . ?
As2 As09 Ta01 68.73(4) . . ?
As2 As09 As06 103.66(6) . . ?
Ta02 As0A Ta02 72.890(19) 2_556 . ?
As0A As0A Ta02 53.56(2) 2_556 . ?
As0A As0A Ta02 73.89(3) 2_556 2_556 ?
As0B As0A Ta02 53.76(2) . . ?
As0B As0A Ta02 71.34(3) . 2_556 ?
As0B As0A As0A 105.30(3) . 2_556 ?
Ta02 As0B Ta02 76.24(2) . 2_556 ?
As0A As0B Ta02 76.66(3) . . ?
As0A As0B Ta02 57.04(2) . 2_556 ?
As0A As0B As0D 105.16(4) . . ?
As0D As0B Ta02 58.77(2) . 2_556 ?
As0D As0B Ta02 119.51(4) . . ?
As08 As0C Ta03 69.69(2) . . ?
As08 As0C As1 89.16(5) . . ?
As0F As0C Ta03 68.04(4) . . ?
As0F As0C As08 103.21(6) . . ?
As1 As0C Ta03 62.41(3) . . ?
As0B As0D Ta02 69.76(3) . 2_556 ?
As0B As0D As3 88.85(5) . . ?
As3 As0D Ta02 62.25(4) . 2_556 ?
As0C As0F Ta03 64.54(4) . . ?
As0C As0F As0G 95.81(6) . . ?
As0C As0F As4 134.66(9) . 2_556 ?
As0G As0F Ta03 90.42(6) . . ?
As4 As0F Ta03 143.54(6) 2_556 . ?
As4 As0F As0G 113.08(7) 2_556 . ?
As09 As0G Ta01 60.22(3) . . ?
As0F As0G Ta01 109.36(7) . . ?
As0F As0G As09 111.36(6) . . ?
As0F As0G As4 118.14(6) . . ?
As4 As0G Ta01 132.06(7) . . ?
As4 As0G As09 105.26(7) . . ?
F00N Al00 O019 108.8(2) . . ?
F00N Al00 O01G 109.0(2) . . ?
F00N Al00 O01K 109.1(2) . . ?
O01G Al00 O019 109.8(2) . . ?
O01K Al00 O019 110.2(2) . . ?
O01K Al00 O01G 109.9(2) . . ?
C02I O019 Al00 136.2(4) . . ?
C03O O01G Al00 136.8(4) . . ?
C02X O01K Al00 134.6(4) . . ?
Ta02 C01Z H01Z 117.7 . . ?
C023 C01Z Ta02 75.3(3) . . ?
C023 C01Z H01Z 124.8 . . ?
C023 C01Z C028 110.4(5) . . ?
C028 C01Z Ta02 73.9(3) . . ?
C028 C01Z H01Z 124.8 . . ?
H02A C020 H02B 109.5 . . ?
H02A C020 H02C 109.5 . . ?
H02B C020 H02C 109.5 . . ?
C02A C020 H02A 109.5 . . ?
C02A C020 H02B 109.5 . . ?
C02A C020 H02C 109.5 . . ?
Ta03 C021 H021 118.3 . . ?
C02H C021 Ta03 75.9(3) . . ?
C02H C021 H021 125.3 . . ?
C02M C021 Ta03 72.3(3) . . ?
C02M C021 H021 125.3 . . ?
C02M C021 C02H 109.4(5) . . ?
Ta03 C022 H022 118.2 . . ?
C02H C022 Ta03 75.0(3) . . ?
C02H C022 H022 124.7 . . ?
C02N C022 Ta03 73.8(3) . . ?
C02N C022 H022 124.7 . . ?
C02N C022 C02H 110.5(5) . . ?
C01Z C023 Ta02 71.2(3) . . ?
C01Z C023 C02D 124.7(6) . . ?
C01Z C023 C02S 106.6(5) . . ?
C02D C023 Ta02 133.6(4) . . ?
C02S C023 Ta02 70.2(3) . . ?
C02S C023 C02D 127.4(6) . . ?
H02D C024 H02E 109.5 . . ?
H02D C024 H02F 109.5 . . ?
H02E C024 H02F 109.5 . . ?
C02R C024 H02D 109.5 . . ?
C02R C024 H02E 109.5 . . ?
C02R C024 H02F 109.5 . . ?
Ta01 C025 H025 118.9 . . ?
C02F C025 Ta01 73.2(3) . . ?
C02F C025 H025 125.5 . . ?
C02J C025 Ta01 74.2(3) . . ?
C02J C025 H025 125.5 . . ?
C02J C025 C02F 109.0(5) . . ?
C028 C026 C02T 113.0(5) . . ?
C028 C026 C03M 111.2(6) . . ?
C028 C026 C03R 105.9(5) . . ?
C02T C026 C03R 106.9(6) . . ?
C03M C026 C02T 111.2(6) . . ?
C03M C026 C03R 108.3(6) . . ?
F00K C027 F00L 106.5(5) . . ?
F00K C027 C02I 112.4(5) . . ?
F00K C027 C02W 105.8(5) . . ?
F00L C027 C02I 108.9(5) . . ?
F00L C027 C02W 107.9(5) . . ?
C02I C027 C02W 114.9(6) . . ?
C01Z C028 Ta02 71.7(3) . . ?
C01Z C028 C026 128.3(6) . . ?
C026 C028 Ta02 133.5(4) . . ?
C039 C028 Ta02 71.0(3) . . ?
C039 C028 C01Z 105.7(5) . . ?
C039 C028 C026 124.2(5) . . ?
C02O C029 C02J 111.2(5) . . ?
C02O C029 C033 109.1(6) . . ?
C02O C029 C03N 110.1(7) . . ?
C033 C029 C02J 105.6(5) . . ?
C033 C029 C03N 109.8(6) . . ?
C03N C029 C02J 111.0(7) . . ?
C020 C02A C02H 111.4(5) . . ?
C020 C02A C02V 108.4(6) . . ?
C02H C02A C02V 106.1(5) . . ?
C03Y C02A C020 109.8(6) . . ?
C03Y C02A C02H 111.8(6) . . ?
C03Y C02A C02V 109.2(6) . . ?
C02Q C02B C02X 126.3(6) . . ?
C02Y C02B C02Q 114.6(6) . . ?
C02Y C02B C02X 118.6(5) . . ?
C02N C02C C02L 109.8(5) . . ?
C02N C02C C02Z 106.3(5) . . ?
C02Z C02C C02L 108.5(5) . . ?
C03T C02C C02L 109.8(6) . . ?
C03T C02C C02N 113.3(5) . . ?
C03T C02C C02Z 109.0(6) . . ?
C023 C02D C040 110.0(6) . . ?
C030 C02D C023 112.2(5) . . ?
C030 C02D C040 111.9(6) . . ?
C03P C02D C023 105.2(5) . . ?
C03P C02D C030 109.2(6) . . ?
C03P C02D C040 108.1(6) . . ?
F00J C02E C02I 113.0(6) . . ?
F00J C02E C03E 104.0(5) . . ?
F00P C02E F00J 107.4(5) . . ?
F00P C02E C02I 110.1(5) . . ?
F00P C02E C03E 108.6(6) . . ?
C03E C02E C02I 113.5(5) . . ?
C025 C02F Ta01 72.5(3) . . ?
C025 C02F C02R 127.0(6) . . ?
C02R C02F Ta01 132.8(4) . . ?
C02U C02F Ta01 71.7(3) . . ?
C02U C02F C025 106.6(5) . . ?
C02U C02F C02R 124.5(5) . . ?
F00M C02G C02K 121.5(5) . . ?
F00M C02G C02P 114.6(5) . . ?
C02P C02G C02K 123.9(6) . . ?
C021 C02H Ta03 70.2(3) . . ?
C021 C02H C022 105.5(5) . . ?
C021 C02H C02A 128.1(6) . . ?
C022 C02H Ta03 71.0(3) . . ?
C022 C02H C02A 125.0(6) . . ?
C02A C02H Ta03 133.5(4) . . ?
O019 C02I C027 108.9(5) . . ?
O019 C02I C02E 105.4(5) . . ?
O019 C02I C02K 111.4(4) . . ?
C027 C02I C02E 106.0(4) . . ?
C02K C02I C027 108.9(5) . . ?
C02K C02I C02E 116.1(5) . . ?
C025 C02J Ta01 71.8(3) . . ?
C025 C02J C029 123.9(6) . . ?
C025 C02J C031 107.2(5) . . ?
C029 C02J Ta01 134.6(4) . . ?
C031 C02J Ta01 71.7(3) . . ?
C031 C02J C029 126.9(6) . . ?
C02G C02K C02I 118.7(5) . . ?
C02G C02K C03K 114.4(6) . . ?
C03K C02K C02I 126.5(5) . . ?
C02C C02L H02G 109.5 . . ?
C02C C02L H02H 109.5 . . ?
C02C C02L H02I 109.5 . . ?
H02G C02L H02H 109.5 . . ?
H02G C02L H02I 109.5 . . ?
H02H C02L H02I 109.5 . . ?
Ta03 C02M H02M 118.1 . . ?
C021 C02M Ta03 73.3(3) . . ?
C021 C02M H02M 125.9 . . ?
C021 C02M C02N 108.1(5) . . ?
C02N C02M Ta03 74.6(3) . . ?
C02N C02M H02M 125.9 . . ?
C022 C02N Ta03 72.5(3) . . ?
C022 C02N C02C 129.5(5) . . ?
C022 C02N C02M 106.3(5) . . ?
C02C C02N Ta03 131.7(4) . . ?
C02M C02N Ta03 70.8(3) . . ?
C02M C02N C02C 122.8(5) . . ?
C029 C02O H02J 109.5 . . ?
C029 C02O H02K 109.5 . . ?
C029 C02O H02L 109.5 . . ?
H02J C02O H02K 109.5 . . ?
H02J C02O H02L 109.5 . . ?
H02K C02O H02L 109.5 . . ?
F00Q C02P C02G 119.9(6) . . ?
F00Q C02P C035 120.0(6) . . ?
C035 C02P C02G 120.0(6) . . ?
F00V C02Q C02B 123.3(6) . . ?
F00V C02Q C038 114.1(6) . . ?
C038 C02Q C02B 122.5(6) . . ?
C02F C02R C024 111.6(5) . . ?
C02F C02R C03I 104.8(6) . . ?
C03I C02R C024 107.9(6) . . ?
C03Z C02R C024 111.5(6) . . ?
C03Z C02R C02F 112.4(6) . . ?
C03Z C02R C03I 108.2(5) . . ?
Ta02 C02S H02S 117.7 . . ?
C023 C02S Ta02 75.8(3) . . ?
C023 C02S H02S 125.8 . . ?
C023 C02S C039 108.4(6) . . ?
C039 C02S Ta02 72.6(3) . . ?
C039 C02S H02S 125.8 . . ?
C026 C02T H02N 109.5 . . ?
C026 C02T H02O 109.5 . . ?
C026 C02T H02P 109.5 . . ?
H02N C02T H02O 109.5 . . ?
H02N C02T H02P 109.5 . . ?
H02O C02T H02P 109.5 . . ?
Ta01 C02U H02U 118.6 . . ?
C02F C02U Ta01 74.0(3) . . ?
C02F C02U H02U 125.3 . . ?
C031 C02U Ta01 73.8(3) . . ?
C031 C02U C02F 109.3(5) . . ?
C031 C02U H02U 125.3 . . ?
C02A C02V H02Q 109.5 . . ?
C02A C02V H02R 109.5 . . ?
C02A C02V H02T 109.5 . . ?
H02Q C02V H02R 109.5 . . ?
H02Q C02V H02T 109.5 . . ?
H02R C02V H02T 109.5 . . ?
F00U C02W F016 108.8(5) . . ?
F00U C02W C027 109.7(5) . . ?
F00U C02W C03G 109.1(6) . . ?
F016 C02W C027 106.8(6) . . ?
F016 C02W C03G 108.1(5) . . ?
C03G C02W C027 114.2(5) . . ?
O01K C02X C02B 110.5(5) . . ?
O01K C02X C036 106.1(5) . . ?
O01K C02X C03Q 108.6(5) . . ?
C02B C02X C036 115.6(5) . . ?
C02B C02X C03Q 110.6(5) . . ?
C036 C02X C03Q 105.1(5) . . ?
F00R C02Y C02B 121.7(6) . . ?
F00R C02Y C032 114.2(6) . . ?
C032 C02Y C02B 123.9(6) . . ?
C02C C02Z H02V 109.5 . . ?
C02C C02Z H02W 109.5 . . ?
C02C C02Z H02X 109.5 . . ?
H02V C02Z H02W 109.5 . . ?
H02V C02Z H02X 109.5 . . ?
H02W C02Z H02X 109.5 . . ?
C02D C030 H03A 109.5 . . ?
C02D C030 H03B 109.5 . . ?
C02D C030 H03C 109.5 . . ?
H03A C030 H03B 109.5 . . ?
H03A C030 H03C 109.5 . . ?
H03B C030 H03C 109.5 . . ?
Ta01 C031 H031 119.6 . . ?
C02J C031 Ta01 74.1(3) . . ?
C02J C031 H031 126.1 . . ?
C02U C031 Ta01 72.1(3) . . ?
C02U C031 C02J 107.9(5) . . ?
C02U C031 H031 126.1 . . ?
F011 C032 C02Y 120.8(6) . . ?
F011 C032 C03A 120.1(6) . . ?
C03A C032 C02Y 119.0(6) . . ?
C029 C033 H03D 109.5 . . ?
C029 C033 H03E 109.5 . . ?
C029 C033 H03F 109.5 . . ?
H03D C033 H03E 109.5 . . ?
H03D C033 H03F 109.5 . . ?
H03E C033 H03F 109.5 . . ?
F01L C034 C035 121.8(6) . . ?
F01L C034 C03K 117.9(6) . . ?
C035 C034 C03K 120.3(6) . . ?
F01A C035 C02P 120.9(6) . . ?
F01A C035 C034 119.6(6) . . ?
C034 C035 C02P 119.4(6) . . ?
F00O C036 C02X 109.3(5) . . ?
F00O C036 C03B 107.3(5) . . ?
F013 C036 F00O 107.9(5) . . ?
F013 C036 C02X 113.4(5) . . ?
F013 C036 C03B 105.4(5) . . ?
C03B C036 C02X 113.3(5) . . ?
F00X C037 C03D 114.1(7) . . ?
F00X C037 C03J 121.6(6) . . ?
C03D C037 C03J 124.2(7) . . ?
F01I C038 C02Q 119.8(6) . . ?
F01I C038 C03A 120.3(6) . . ?
C03A C038 C02Q 119.9(6) . . ?
Ta02 C039 H039 118.6 . . ?
C028 C039 Ta02 74.9(3) . . ?
C028 C039 C02S 108.8(5) . . ?
C028 C039 H039 125.6 . . ?
C02S C039 Ta02 72.7(3) . . ?
C02S C039 H039 125.6 . . ?
F01E C03A C032 119.1(6) . . ?
F01E C03A C038 120.8(6) . . ?
C038 C03A C032 120.1(6) . . ?
F00S C03B F014 107.1(5) . . ?
F00S C03B C036 113.5(5) . . ?
F00S C03B C03W 108.9(6) . . ?
F014 C03B C036 107.7(6) . . ?
F014 C03B C03W 107.6(5) . . ?
C036 C03B C03W 111.8(6) . . ?
F010 C03C F01S 108.1(6) . . ?
F010 C03C C03S 109.8(6) . . ?
F010 C03C C03V 108.0(6) . . ?
F01S C03C C03S 108.0(6) . . ?
F01S C03C C03V 108.2(6) . . ?
C03V C03C C03S 114.6(7) . . ?
F01Q C03D C037 120.8(7) . . ?
F01Q C03D C03H 119.6(7) . . ?
C03H C03D C037 119.6(7) . . ?
F017 C03E F01C 107.3(6) . . ?
F017 C03E C02E 112.3(5) . . ?
F017 C03E C03G 108.5(6) . . ?
F01C C03E C02E 107.3(6) . . ?
F01C C03E C03G 108.2(5) . . ?
C02E C03E C03G 113.0(6) . . ?
F00W C03F F01J 109.2(6) . . ?
F00W C03F C03O 109.3(6) . . ?
F00W C03F C041 107.3(6) . . ?
F01J C03F C03O 112.9(6) . . ?
F01J C03F C041 104.7(6) . . ?
C041 C03F C03O 113.2(6) . . ?
F01D C03G F01H 107.5(5) . . ?
F01D C03G C02W 109.5(6) . . ?
F01D C03G C03E 110.0(7) . . ?
F01H C03G C02W 108.8(6) . . ?
F01H C03G C03E 107.9(6) . . ?
C02W C03G C03E 112.8(5) . . ?
F01V C03H C03D 121.3(8) . . ?
F01V C03H C03U 119.4(7) . . ?
C03D C03H C03U 119.3(7) . . ?
C02R C03I H03G 109.5 . . ?
C02R C03I H03H 109.5 . . ?
C02R C03I H03I 109.5 . . ?
H03G C03I H03H 109.5 . . ?
H03G C03I H03I 109.5 . . ?
H03H C03I H03I 109.5 . . ?
C037 C03J C03L 113.8(6) . . ?
C037 C03J C03O 118.7(6) . . ?
C03L C03J C03O 127.2(7) . . ?
F015 C03K C02K 123.1(6) . . ?
F015 C03K C034 115.0(6) . . ?
C02K C03K C034 122.0(6) . . ?
F01T C03L C03J 122.8(7) . . ?
F01T C03L C03U 113.9(7) . . ?
C03U C03L C03J 123.2(8) . . ?
C026 C03M H03J 109.5 . . ?
C026 C03M H03K 109.5 . . ?
C026 C03M H03L 109.5 . . ?
H03J C03M H03K 109.5 . . ?
H03J C03M H03L 109.5 . . ?
H03K C03M H03L 109.5 . . ?
C029 C03N H03M 109.5 . . ?
C029 C03N H03N 109.5 . . ?
C029 C03N H03O 109.5 . . ?
H03M C03N H03N 109.5 . . ?
H03M C03N H03O 109.5 . . ?
H03N C03N H03O 109.5 . . ?
O01G C03O C03F 106.8(5) . . ?
O01G C03O C03J 111.2(5) . . ?
O01G C03O C03S 107.5(5) . . ?
C03F C03O C03S 105.7(5) . . ?
C03J C03O C03F 115.0(6) . . ?
C03J C03O C03S 110.2(5) . . ?
C02D C03P H03P 109.5 . . ?
C02D C03P H03Q 109.5 . . ?
C02D C03P H03R 109.5 . . ?
H03P C03P H03Q 109.5 . . ?
H03P C03P H03R 109.5 . . ?
H03Q C03P H03R 109.5 . . ?
F00Z C03Q C02X 109.2(6) . . ?
F00Z C03Q C03X 108.4(5) . . ?
F018 C03Q F00Z 106.9(5) . . ?
F018 C03Q C02X 111.4(5) . . ?
F018 C03Q C03X 105.2(6) . . ?
C02X C03Q C03X 115.4(5) . . ?
C026 C03R H03S 109.5 . . ?
C026 C03R H03T 109.5 . . ?
C026 C03R H03U 109.5 . . ?
H03S C03R H03T 109.5 . . ?
H03S C03R H03U 109.5 . . ?
H03T C03R H03U 109.5 . . ?
F01B C03S F01F 106.1(6) . . ?
F01B C03S C03C 106.3(6) . . ?
F01B C03S C03O 111.9(6) . . ?
F01F C03S C03C 107.6(6) . . ?
F01F C03S C03O 109.2(5) . . ?
C03C C03S C03O 115.3(6) . . ?
C02C C03T H03V 109.5 . . ?
C02C C03T H03W 109.5 . . ?
C02C C03T H03X 109.5 . . ?
H03V C03T H03W 109.5 . . ?
H03V C03T H03X 109.5 . . ?
H03W C03T H03X 109.5 . . ?
F01O C03U C03H 119.5(7) . . ?
F01O C03U C03L 120.7(8) . . ?
C03H C03U C03L 119.8(7) . . ?
F01W C03V C03C 108.6(7) . . ?
F01W C03V C041 108.6(7) . . ?
F01X C03V F01W 107.7(7) . . ?
F01X C03V C03C 110.2(8) . . ?
F01X C03V C041 109.1(7) . . ?
C03C C03V C041 112.5(6) . . ?
F01M C03W C03B 109.1(6) . . ?
F01M C03W C03X 108.9(6) . . ?
F01U C03W F01M 108.2(6) . . ?
F01U C03W C03B 109.0(6) . . ?
F01U C03W C03X 108.6(6) . . ?
C03X C03W C03B 112.9(6) . . ?
F01N C03X F01R 110.2(7) . . ?
F01N C03X C03Q 108.6(6) . . ?
F01N C03X C03W 109.2(6) . . ?
F01R C03X C03Q 108.0(6) . . ?
F01R C03X C03W 108.8(6) . . ?
C03W C03X C03Q 112.1(6) . . ?
C02A C03Y H03Y 109.5 . . ?
C02A C03Y H 109.5 . . ?
C02A C03Y HA 109.5 . . ?
H03Y C03Y H 109.5 . . ?
H03Y C03Y HA 109.5 . . ?
H C03Y HA 109.5 . . ?
C02R C03Z H03Z 109.5 . . ?
C02R C03Z HB 109.5 . . ?
C02R C03Z HC 109.5 . . ?
H03Z C03Z HB 109.5 . . ?
H03Z C03Z HC 109.5 . . ?
HB C03Z HC 109.5 . . ?
C02D C040 H04A 109.5 . . ?
C02D C040 H04B 109.5 . . ?
C02D C040 H04C 109.5 . . ?
H04A C040 H04B 109.5 . . ?
H04A C040 H04C 109.5 . . ?
H04B C040 H04C 109.5 . . ?
F01P C041 F01Y 107.7(7) . . ?
F01P C041 C03F 112.8(6) . . ?
F01P C041 C03V 108.7(7) . . ?
F01Y C041 C03F 107.6(7) . . ?
F01Y C041 C03V 108.4(7) . . ?
C03V C041 C03F 111.5(7) . . ?
As0C As1 Ta03 59.93(3) . . ?
As2 As1 Ta03 109.24(6) . . ?
As2 As1 As0C 110.24(6) . . ?
As2 As1 As4 120.52(6) . 2_556 ?
As4 As1 Ta03 129.60(7) 2_556 . ?
As4 As1 As0C 106.21(7) 2_556 . ?
As09 As2 Ta01 63.43(4) . . ?
As09 As2 As1 94.91(6) . . ?
As09 As2 As4 133.47(9) . . ?
As1 As2 Ta01 90.29(6) . . ?
As4 As2 Ta01 147.94(6) . . ?
As4 As2 As1 111.40(7) . . ?
As92 As3 As0D 110.07(6) . . ?
As92 As3 As4 118.54(7) . . ?
As4 As3 As0D 107.07(7) . . ?
As3 As92 Ta02 90.46(6) . . ?
C7 C2 C3 120.0 . . ?
F8 C2 C7 121.5(13) . . ?
F8 C2 C3 118.4(14) . . ?
C2 C7 H7 120.0 . . ?
C2 C7 C6 120.0 . . ?
C6 C7 H7 120.0 . . ?
C7 C6 H6 120.0 . . ?
C7 C6 C5 120.0 . . ?
C5 C6 H6 120.0 . . ?
C6 C5 H5 120.0 . . ?
C4 C5 C6 120.0 . . ?
C4 C5 H5 120.0 . . ?
C5 C4 H4 120.0 . . ?
C3 C4 C5 120.0 . . ?
C3 C4 H4 120.0 . . ?
C4 C3 C2 120.0 . . ?
F9 C3 C2 115.9(13) . . ?
F9 C3 C4 124.1(13) . . ?
As0F As4 As0G 87.83(6) 2_556 . ?
As0F As4 As1 15.97(4) 2_556 2_556 ?
As0F As4 As3 107.74(6) 2_556 . ?
As0G As4 As1 91.57(6) . 2_556 ?
As0G As4 As3 93.43(6) . . ?

loop_
_geom_bond_atom_site_label_1
_geom_bond_atom_site_label_2
_geom_bond_distance
_geom_bond_site_symmetry_2
_geom_bond_publ_flag
Ta01 As05 2.5784(7) . ?
Ta01 As06 2.9050(7) . ?
Ta01 As07 3.0523(7) . ?
Ta01 As08 2.5468(7) . ?
Ta01 As09 2.6503(7) . ?
Ta01 As0G 2.7072(13) . ?
Ta01 C025 2.413(5) . ?
Ta01 C02F 2.421(5) . ?
Ta01 C02J 2.443(6) . ?
Ta01 C02U 2.391(5) . ?
Ta01 C031 2.411(6) . ?
Ta01 As2 2.7613(13) . ?
Ta02 As0A 3.0706(7) . ?
Ta02 As0A 2.5713(7) 2_556 ?
Ta02 As0B 2.9036(7) 2_556 ?
Ta02 As0B 2.5454(8) . ?
Ta02 As0D 2.6463(8) 2_556 ?
Ta02 C01Z 2.407(6) . ?
Ta02 C023 2.459(6) . ?
Ta02 C028 2.436(6) . ?
Ta02 C02S 2.387(6) . ?
Ta02 C039 2.386(5) . ?
Ta02 As92 2.7486(12) . ?
Ta03 As05 3.0614(7) . ?
Ta03 As06 2.5466(7) . ?
Ta03 As07 2.5754(7) . ?
Ta03 As08 2.9034(7) . ?
Ta03 As0C 2.6533(8) . ?
Ta03 As0F 2.7254(12) . ?
Ta03 C021 2.390(6) . ?
Ta03 C022 2.411(5) . ?
Ta03 C02H 2.463(6) . ?
Ta03 C02M 2.377(5) . ?
Ta03 C02N 2.427(5) . ?
Ta03 As1 2.7174(12) . ?
Sb04 F00T 1.889(4) . ?
Sb04 F00T 1.889(4) 5_566 ?
Sb04 F00Y 1.879(4) . ?
Sb04 F00Y 1.879(4) 5_566 ?
Sb04 F012 1.877(4) . ?
Sb04 F012 1.877(4) 5_566 ?
As05 As06 2.4024(9) . ?
As05 As07 2.5372(10) . ?
As06 As09 2.4189(10) . ?
As07 As08 2.4057(10) . ?
As08 As0C 2.4172(10) . ?
As09 As0G 2.5707(18) . ?
As09 As2 2.1963(17) . ?
As0A As0A 2.5372(15) 2_556 ?
As0A As0B 2.4025(11) . ?
As0B As0D 2.4212(11) . ?
As0C As0F 2.1638(18) . ?
As0C As1 2.5902(18) . ?
As0D As3 2.6105(19) . ?
As0F As0G 2.426(2) . ?
As0F As4 2.2899(15) 2_556 ?
As0G As4 2.5325(18) . ?
Al00 F00N 1.684(4) . ?
Al00 O019 1.747(4) . ?
Al00 O01G 1.747(4) . ?
Al00 O01K 1.743(4) . ?
F00J C02E 1.371(8) . ?
F00K C027 1.337(7) . ?
F00L C027 1.356(8) . ?
F00M C02G 1.340(7) . ?
F00O C036 1.358(8) . ?
F00P C02E 1.330(7) . ?
F00Q C02P 1.330(8) . ?
F00R C02Y 1.335(7) . ?
F00S C03B 1.332(8) . ?
F00U C02W 1.330(9) . ?
F00V C02Q 1.331(8) . ?
F00W C03F 1.344(8) . ?
F00X C037 1.344(8) . ?
F00Z C03Q 1.356(8) . ?
F010 C03C 1.331(9) . ?
F011 C032 1.334(8) . ?
F013 C036 1.351(7) . ?
F014 C03B 1.356(8) . ?
F015 C03K 1.334(7) . ?
F016 C02W 1.359(8) . ?
F017 C03E 1.350(9) . ?
F018 C03Q 1.353(8) . ?
O019 C02I 1.373(8) . ?
F01A C035 1.335(8) . ?
F01B C03S 1.350(9) . ?
F01C C03E 1.352(8) . ?
F01D C03G 1.322(9) . ?
F01E C03A 1.341(8) . ?
F01F C03S 1.358(8) . ?
O01G C03O 1.366(7) . ?
F01H C03G 1.351(9) . ?
F01I C038 1.333(8) . ?
F01J C03F 1.353(8) . ?
O01K C02X 1.378(7) . ?
F01L C034 1.338(8) . ?
F01M C03W 1.350(9) . ?
F01N C03X 1.328(9) . ?
F01O C03U 1.331(9) . ?
F01P C041 1.333(9) . ?
F01Q C03D 1.332(10) . ?
F01R C03X 1.330(9) . ?
F01S C03C 1.364(8) . ?
F01T C03L 1.331(9) . ?
F01U C03W 1.345(9) . ?
F01V C03H 1.345(8) . ?
F01W C03V 1.357(10) . ?
F01X C03V 1.336(10) . ?
F01Y C041 1.346(10) . ?
C01Z H01Z 0.9300 . ?
C01Z C023 1.402(9) . ?
C01Z C028 1.432(8) . ?
C020 H02A 0.9600 . ?
C020 H02B 0.9600 . ?
C020 H02C 0.9600 . ?
C020 C02A 1.527(9) . ?
C021 H021 0.9300 . ?
C021 C02H 1.414(9) . ?
C021 C02M 1.410(8) . ?
C022 H022 0.9300 . ?
C022 C02H 1.427(9) . ?
C022 C02N 1.402(9) . ?
C023 C02D 1.542(8) . ?
C023 C02S 1.419(9) . ?
C024 H02D 0.9600 . ?
C024 H02E 0.9600 . ?
C024 H02F 0.9600 . ?
C024 C02R 1.545(9) . ?
C025 H025 0.9300 . ?
C025 C02F 1.425(8) . ?
C025 C02J 1.421(9) . ?
C026 C028 1.521(9) . ?
C026 C02T 1.537(9) . ?
C026 C03M 1.525(9) . ?
C026 C03R 1.551(9) . ?
C027 C02I 1.563(8) . ?
C027 C02W 1.568(9) . ?
C028 C039 1.415(9) . ?
C029 C02J 1.545(9) . ?
C029 C02O 1.525(10) . ?
C029 C033 1.529(10) . ?
C029 C03N 1.541(11) . ?
C02A C02H 1.534(9) . ?
C02A C02V 1.540(9) . ?
C02A C03Y 1.524(10) . ?
C02B C02Q 1.404(9) . ?
C02B C02X 1.554(9) . ?
C02B C02Y 1.388(9) . ?
C02C C02L 1.544(8) . ?
C02C C02N 1.534(9) . ?
C02C C02Z 1.535(9) . ?
C02C C03T 1.513(10) . ?
C02D C030 1.524(10) . ?
C02D C03P 1.523(9) . ?
C02D C040 1.541(11) . ?
C02E C02I 1.563(8) . ?
C02E C03E 1.542(10) . ?
C02F C02R 1.528(9) . ?
C02F C02U 1.420(8) . ?
C02G C02K 1.401(8) . ?
C02G C02P 1.376(9) . ?
C02I C02K 1.550(9) . ?
C02J C031 1.429(9) . ?
C02K C03K 1.404(9) . ?
C02L H02G 0.9600 . ?
C02L H02H 0.9600 . ?
C02L H02I 0.9600 . ?
C02M H02M 0.9300 . ?
C02M C02N 1.429(8) . ?
C02O H02J 0.9600 . ?
C02O H02K 0.9600 . ?
C02O H02L 0.9600 . ?
C02P C035 1.373(10) . ?
C02Q C038 1.393(10) . ?
C02R C03I 1.538(9) . ?
C02R C03Z 1.498(11) . ?
C02S H02S 0.9300 . ?
C02S C039 1.425(9) . ?
C02T H02N 0.9600 . ?
C02T H02O 0.9600 . ?
C02T H02P 0.9600 . ?
C02U H02U 0.9300 . ?
C02U C031 1.408(9) . ?
C02V H02Q 0.9600 . ?
C02V H02R 0.9600 . ?
C02V H02T 0.9600 . ?
C02W C03G 1.531(10) . ?
C02X C036 1.560(9) . ?
C02X C03Q 1.562(9) . ?
C02Y C032 1.380(9) . ?
C02Z H02V 0.9600 . ?
C02Z H02W 0.9600 . ?
C02Z H02X 0.9600 . ?
C030 H03A 0.9600 . ?
C030 H03B 0.9600 . ?
C030 H03C 0.9600 . ?
C031 H031 0.9300 . ?
C032 C03A 1.378(10) . ?
C033 H03D 0.9600 . ?
C033 H03E 0.9600 . ?
C033 H03F 0.9600 . ?
C034 C035 1.364(11) . ?
C034 C03K 1.414(10) . ?
C036 C03B 1.542(9) . ?
C037 C03D 1.387(10) . ?
C037 C03J 1.397(10) . ?
C038 C03A 1.360(10) . ?
C039 H039 0.9300 . ?
C03B C03W 1.547(11) . ?
C03C C03S 1.541(10) . ?
C03C C03V 1.527(13) . ?
C03D C03H 1.364(11) . ?
C03E C03G 1.543(10) . ?
C03F C03O 1.565(10) . ?
C03F C041 1.560(11) . ?
C03H C03U 1.385(12) . ?
C03I H03G 0.9600 . ?
C03I H03H 0.9600 . ?
C03I H03I 0.9600 . ?
C03J C03L 1.398(10) . ?
C03J C03O 1.547(9) . ?
C03L C03U 1.391(11) . ?
C03M H03J 0.9600 . ?
C03M H03K 0.9600 . ?
C03M H03L 0.9600 . ?
C03N H03M 0.9600 . ?
C03N H03N 0.9600 . ?
C03N H03O 0.9600 . ?
C03O C03S 1.568(9) . ?
C03P H03P 0.9600 . ?
C03P H03Q 0.9600 . ?
C03P H03R 0.9600 . ?
C03Q C03X 1.571(10) . ?
C03R H03S 0.9600 . ?
C03R H03T 0.9600 . ?
C03R H03U 0.9600 . ?
C03T H03V 0.9600 . ?
C03T H03W 0.9600 . ?
C03T H03X 0.9600 . ?
C03V C041 1.554(12) . ?
C03W C03X 1.538(11) . ?
C03Y H03Y 0.9600 . ?
C03Y H 0.9600 . ?
C03Y HA 0.9600 . ?
C03Z H03Z 0.9600 . ?
C03Z HB 0.9600 . ?
C03Z HC 0.9600 . ?
C040 H04A 0.9600 . ?
C040 H04B 0.9600 . ?
C040 H04C 0.9600 . ?
As1 As2 2.435(2) . ?
As1 As4 2.5487(16) 2_556 ?
As2 As4 2.2184(16) . ?
As3 As92 2.425(3) . ?
As3 As4 2.5528(16) . ?
C2 C7 1.3900 . ?
C2 C3 1.3900 . ?
C2 F8 1.20(2) . ?
C7 H7 0.9300 . ?
C7 C6 1.3900 . ?
C6 H6 0.9300 . ?
C6 C5 1.3900 . ?
C5 H5 0.9300 . ?
C5 C4 1.3900 . ?
C4 H4 0.9300 . ?
C4 C3 1.3900 . ?
C3 F9 1.20(2) . ?

loop_
_geom_torsion_atom_site_label_1
_geom_torsion_atom_site_label_2
_geom_torsion_atom_site_label_3
_geom_torsion_atom_site_label_4
_geom_torsion
_geom_torsion_site_symmetry_1
_geom_torsion_site_symmetry_2
_geom_torsion_site_symmetry_3
_geom_torsion_site_symmetry_4
_geom_torsion_publ_flag
Ta01 C025 C02F C02R 130.9(6) . . . . ?
Ta01 C025 C02F C02U -64.0(4) . . . . ?
Ta01 C025 C02J C029 -132.0(5) . . . . ?
Ta01 C025 C02J C031 63.4(4) . . . . ?
Ta01 C02F C02R C024 81.8(7) . . . . ?
Ta01 C02F C02R C03I -161.6(5) . . . . ?
Ta01 C02F C02R C03Z -44.3(8) . . . . ?
Ta01 C02F C02U C031 -65.9(4) . . . . ?
Ta01 C02J C031 C02U 64.7(4) . . . . ?
Ta01 C02U C031 C02J -66.0(4) . . . . ?
Ta02 C01Z C023 C02D -130.5(6) . . . . ?
Ta02 C01Z C023 C02S 61.7(4) . . . . ?
Ta02 C01Z C028 C026 131.5(6) . . . . ?
Ta02 C01Z C028 C039 -63.3(4) . . . . ?
Ta02 C023 C02D C030 -40.2(9) . . . . ?
Ta02 C023 C02D C03P -158.8(5) . . . . ?
Ta02 C023 C02D C040 85.0(8) . . . . ?
Ta02 C023 C02S C039 65.8(4) . . . . ?
Ta02 C028 C039 C02S -65.3(4) . . . . ?
Ta02 C02S C039 C028 66.8(4) . . . . ?
Ta03 C021 C02H C022 -62.7(4) . . . . ?
Ta03 C021 C02H C02A 130.4(6) . . . . ?
Ta03 C021 C02M C02N 67.1(4) . . . . ?
Ta03 C022 C02H C021 62.2(4) . . . . ?
Ta03 C022 C02H C02A -130.4(6) . . . . ?
Ta03 C022 C02N C02C 130.2(6) . . . . ?
Ta03 C022 C02N C02M -63.2(4) . . . . ?
Ta03 C02M C02N C022 64.3(4) . . . . ?
Ta03 C02M C02N C02C -127.9(5) . . . . ?
Al00 O019 C02I C027 -156.1(4) . . . . ?
Al00 O019 C02I C02E 90.6(6) . . . . ?
Al00 O019 C02I C02K -36.1(8) . . . . ?
Al00 O01G C03O C03F 90.7(7) . . . . ?
Al00 O01G C03O C03J -35.5(9) . . . . ?
Al00 O01G C03O C03S -156.2(5) . . . . ?
Al00 O01K C02X C02B -38.7(7) . . . . ?
Al00 O01K C02X C036 87.3(6) . . . . ?
Al00 O01K C02X C03Q -160.1(4) . . . . ?
F00J C02E C02I O019 175.6(4) . . . . ?
F00J C02E C02I C027 60.2(6) . . . . ?
F00J C02E C02I C02K -60.7(7) . . . . ?
F00J C02E C03E F017 170.6(5) . . . . ?
F00J C02E C03E F01C 53.0(7) . . . . ?
F00J C02E C03E C03G -66.3(7) . . . . ?
F00K C027 C02I O019 62.1(7) . . . . ?
F00K C027 C02I C02E 175.0(5) . . . . ?
F00K C027 C02I C02K -59.5(7) . . . . ?
F00K C027 C02W F00U -51.2(7) . . . . ?
F00K C027 C02W F016 66.6(6) . . . . ?
F00K C027 C02W C03G -174.0(5) . . . . ?
F00L C027 C02I O019 179.9(5) . . . . ?
F00L C027 C02I C02E -67.2(6) . . . . ?
F00L C027 C02I C02K 58.3(6) . . . . ?
F00L C027 C02W F00U -164.9(5) . . . . ?
F00L C027 C02W F016 -47.1(7) . . . . ?
F00L C027 C02W C03G 72.3(7) . . . . ?
F00M C02G C02K C02I -2.6(9) . . . . ?
F00M C02G C02K C03K -176.8(6) . . . . ?
F00M C02G C02P F00Q -0.6(9) . . . . ?
F00M C02G C02P C035 177.0(6) . . . . ?
F00N Al00 O019 C02I 43.8(6) . . . . ?
F00N Al00 O01G C03O 42.7(7) . . . . ?
F00N Al00 O01K C02X 42.6(6) . . . . ?
F00O C036 C03B F00S 55.9(7) . . . . ?
F00O C036 C03B F014 -62.5(6) . . . . ?
F00O C036 C03B C03W 179.6(5) . . . . ?
F00P C02E C02I O019 -64.4(6) . . . . ?
F00P C02E C02I C027 -179.8(5) . . . . ?
F00P C02E C02I C02K 59.3(7) . . . . ?
F00P C02E C03E F017 56.5(7) . . . . ?
F00P C02E C03E F01C -61.1(7) . . . . ?
F00P C02E C03E C03G 179.7(5) . . . . ?
F00Q C02P C035 F01A -0.9(11) . . . . ?
F00Q C02P C035 C034 178.2(6) . . . . ?
F00R C02Y C032 F011 -3.2(8) . . . . ?
F00R C02Y C032 C03A 174.7(5) . . . . ?
F00S C03B C03W F01M -162.8(5) . . . . ?
F00S C03B C03W F01U -44.9(7) . . . . ?
F00S C03B C03W C03X 76.0(7) . . . . ?
F00U C02W C03G F01D 43.4(7) . . . . ?
F00U C02W C03G F01H 160.7(5) . . . . ?
F00U C02W C03G C03E -79.5(7) . . . . ?
F00V C02Q C038 F01I 1.3(8) . . . . ?
F00V C02Q C038 C03A -179.0(6) . . . . ?
F00W C03F C03O O01G -63.4(6) . . . . ?
F00W C03F C03O C03J 60.4(7) . . . . ?
F00W C03F C03O C03S -177.7(5) . . . . ?
F00W C03F C041 F01P 56.2(9) . . . . ?
F00W C03F C041 F01Y -62.4(7) . . . . ?
F00W C03F C041 C03V 178.8(6) . . . . ?
F00X C037 C03D F01Q -1.3(9) . . . . ?
F00X C037 C03D C03H 178.4(6) . . . . ?
F00X C037 C03J C03L -179.6(5) . . . . ?
F00X C037 C03J C03O -5.1(9) . . . . ?
F00Z C03Q C03X F01N -167.8(5) . . . . ?
F00Z C03Q C03X F01R -48.3(8) . . . . ?
F00Z C03Q C03X C03W 71.5(7) . . . . ?
F010 C03C C03S F01B -52.8(7) . . . . ?
F010 C03C C03S F01F -166.1(6) . . . . ?
F010 C03C C03S C03O 71.8(8) . . . . ?
F010 C03C C03V F01W 162.4(6) . . . . ?
F010 C03C C03V F01X 44.7(8) . . . . ?
F010 C03C C03V C041 -77.3(8) . . . . ?
F011 C032 C03A F01E -1.1(9) . . . . ?
F011 C032 C03A C038 179.3(6) . . . . ?
F013 C036 C03B F00S 170.7(5) . . . . ?
F013 C036 C03B F014 52.3(7) . . . . ?
F013 C036 C03B C03W -65.6(7) . . . . ?
F014 C03B C03W F01M -47.0(7) . . . . ?
F014 C03B C03W F01U 70.9(7) . . . . ?
F014 C03B C03W C03X -168.3(6) . . . . ?
F016 C02W C03G F01D -74.7(7) . . . . ?
F016 C02W C03G F01H 42.6(7) . . . . ?
F016 C02W C03G C03E 162.3(6) . . . . ?
F017 C03E C03G F01D -44.9(7) . . . . ?
F017 C03E C03G F01H -161.9(5) . . . . ?
F017 C03E C03G C02W 77.8(8) . . . . ?
F018 C03Q C03X F01N -53.8(7) . . . . ?
F018 C03Q C03X F01R 65.7(7) . . . . ?
F018 C03Q C03X C03W -174.4(5) . . . . ?
O019 Al00 O01G C03O 161.8(6) . . . . ?
O019 Al00 O01K C02X -76.9(6) . . . . ?
O019 C02I C02K C02G -48.2(8) . . . . ?
O019 C02I C02K C03K 125.2(6) . . . . ?
F01C C03E C03G F01D 71.2(8) . . . . ?
F01C C03E C03G F01H -45.8(8) . . . . ?
F01C C03E C03G C02W -166.1(6) . . . . ?
O01G Al00 O019 C02I -75.4(6) . . . . ?
O01G Al00 O01K C02X 162.1(5) . . . . ?
O01G C03O C03S F01B 61.6(7) . . . . ?
O01G C03O C03S F01F 178.8(6) . . . . ?
O01G C03O C03S C03C -60.0(8) . . . . ?
F01I C038 C03A F01E -0.4(10) . . . . ?
F01I C038 C03A C032 179.3(6) . . . . ?
F01J C03F C03O O01G 174.8(5) . . . . ?
F01J C03F C03O C03J -61.3(7) . . . . ?
F01J C03F C03O C03S 60.6(7) . . . . ?
F01J C03F C041 F01P 172.2(6) . . . . ?
F01J C03F C041 F01Y 53.6(8) . . . . ?
F01J C03F C041 C03V -65.2(8) . . . . ?
O01K Al00 O019 C02I 163.4(5) . . . . ?
O01K Al00 O01G C03O -76.9(7) . . . . ?
O01K C02X C036 F00O -63.7(6) . . . . ?
O01K C02X C036 F013 175.9(5) . . . . ?
O01K C02X C036 C03B 55.9(7) . . . . ?
O01K C02X C03Q F00Z -180.0(5) . . . . ?
O01K C02X C03Q F018 62.2(7) . . . . ?
O01K C02X C03Q C03X -57.6(7) . . . . ?
F01L C034 C035 F01A 0.3(11) . . . . ?
F01L C034 C035 C02P -178.8(7) . . . . ?
F01L C034 C03K F015 -0.5(9) . . . . ?
F01L C034 C03K C02K 179.1(6) . . . . ?
F01M C03W C03X F01N 164.3(6) . . . . ?
F01M C03W C03X F01R 44.0(8) . . . . ?
F01M C03W C03X C03Q -75.3(7) . . . . ?
F01Q C03D C03H F01V -0.3(10) . . . . ?
F01Q C03D C03H C03U -179.9(6) . . . . ?
F01S C03C C03S F01B 64.9(7) . . . . ?
F01S C03C C03S F01F -48.5(8) . . . . ?
F01S C03C C03S C03O -170.6(6) . . . . ?
F01S C03C C03V F01W 45.7(8) . . . . ?
F01S C03C C03V F01X -72.0(8) . . . . ?
F01S C03C C03V C041 165.9(6) . . . . ?
F01T C03L C03U F01O 2.2(10) . . . . ?
F01T C03L C03U C03H -177.5(6) . . . . ?
F01U C03W C03X F01N 46.7(8) . . . . ?
F01U C03W C03X F01R -73.6(8) . . . . ?
F01U C03W C03X C03Q 167.1(6) . . . . ?
F01V C03H C03U F01O -0.2(10) . . . . ?
F01V C03H C03U C03L 179.5(6) . . . . ?
F01W C03V C041 F01P -163.9(6) . . . . ?
F01W C03V C041 F01Y -47.1(9) . . . . ?
F01W C03V C041 C03F 71.2(9) . . . . ?
F01X C03V C041 F01P -46.8(9) . . . . ?
F01X C03V C041 F01Y 70.0(9) . . . . ?
F01X C03V C041 C03F -171.7(7) . . . . ?
C01Z C023 C02D C030 56.6(8) . . . . ?
C01Z C023 C02D C03P -61.9(8) . . . . ?
C01Z C023 C02D C040 -178.1(6) . . . . ?
C01Z C023 C02S Ta02 -62.4(4) . . . . ?
C01Z C023 C02S C039 3.5(7) . . . . ?
C01Z C028 C039 Ta02 63.8(4) . . . . ?
C01Z C028 C039 C02S -1.5(6) . . . . ?
C020 C02A C02H Ta03 -40.8(8) . . . . ?
C020 C02A C02H C021 -139.6(6) . . . . ?
C020 C02A C02H C022 55.9(8) . . . . ?
C021 C02M C02N Ta03 -66.2(4) . . . . ?
C021 C02M C02N C022 -1.9(6) . . . . ?
C021 C02M C02N C02C 165.9(5) . . . . ?
C023 C01Z C028 Ta02 67.1(4) . . . . ?
C023 C01Z C028 C026 -161.4(6) . . . . ?
C023 C01Z C028 C039 3.8(6) . . . . ?
C023 C02S C039 Ta02 -68.0(4) . . . . ?
C023 C02S C039 C028 -1.2(7) . . . . ?
C025 C02F C02R C024 -18.9(9) . . . . ?
C025 C02F C02R C03I 97.7(7) . . . . ?
C025 C02F C02R C03Z -145.0(6) . . . . ?
C025 C02F C02U Ta01 64.6(4) . . . . ?
C025 C02F C02U C031 -1.3(6) . . . . ?
C025 C02J C031 Ta01 -63.5(4) . . . . ?
C025 C02J C031 C02U 1.2(6) . . . . ?
C026 C028 C039 Ta02 -130.2(5) . . . . ?
C026 C028 C039 C02S 164.4(5) . . . . ?
C027 C02I C02K C02G 71.9(7) . . . . ?
C027 C02I C02K C03K -114.8(7) . . . . ?
C027 C02W C03G F01D 166.6(6) . . . . ?
C027 C02W C03G F01H -76.1(7) . . . . ?
C027 C02W C03G C03E 43.7(9) . . . . ?
C028 C01Z C023 Ta02 -66.2(4) . . . . ?
C028 C01Z C023 C02D 163.2(5) . . . . ?
C028 C01Z C023 C02S -4.5(7) . . . . ?
C029 C02J C031 Ta01 132.5(6) . . . . ?
C029 C02J C031 C02U -162.7(6) . . . . ?
C02B C02Q C038 F01I 179.1(6) . . . . ?
C02B C02Q C038 C03A -1.2(10) . . . . ?
C02B C02X C036 F00O 59.1(6) . . . . ?
C02B C02X C036 F013 -61.3(7) . . . . ?
C02B C02X C036 C03B 178.7(5) . . . . ?
C02B C02X C03Q F00Z 58.6(6) . . . . ?
C02B C02X C03Q F018 -59.2(7) . . . . ?
C02B C02X C03Q C03X -179.0(5) . . . . ?
C02B C02Y C032 F011 -178.6(5) . . . . ?
C02B C02Y C032 C03A -0.8(9) . . . . ?
C02D C023 C02S Ta02 130.3(6) . . . . ?
C02D C023 C02S C039 -163.9(6) . . . . ?
C02E C02I C02K C02G -168.7(6) . . . . ?
C02E C02I C02K C03K 4.6(9) . . . . ?
C02E C03E C03G F01D -170.1(5) . . . . ?
C02E C03E C03G F01H 72.8(7) . . . . ?
C02E C03E C03G C02W -47.5(9) . . . . ?
C02F C025 C02J Ta01 -65.5(4) . . . . ?
C02F C025 C02J C029 162.5(5) . . . . ?
C02F C025 C02J C031 -2.1(6) . . . . ?
C02F C02U C031 Ta01 66.1(4) . . . . ?
C02F C02U C031 C02J 0.1(6) . . . . ?
C02G C02K C03K F015 178.5(6) . . . . ?
C02G C02K C03K C034 -1.0(9) . . . . ?
C02G C02P C035 F01A -178.5(7) . . . . ?
C02G C02P C035 C034 0.5(11) . . . . ?
C02H C021 C02M Ta03 -67.4(4) . . . . ?
C02H C021 C02M C02N -0.3(6) . . . . ?
C02H C022 C02N Ta03 66.6(4) . . . . ?
C02H C022 C02N C02C -163.3(6) . . . . ?
C02H C022 C02N C02M 3.4(6) . . . . ?
C02I C027 C02W F00U 73.4(7) . . . . ?
C02I C027 C02W F016 -168.8(5) . . . . ?
C02I C027 C02W C03G -49.4(8) . . . . ?
C02I C02E C03E F017 -66.2(7) . . . . ?
C02I C02E C03E F01C 176.1(5) . . . . ?
C02I C02E C03E C03G 56.9(7) . . . . ?
C02I C02K C03K F015 4.9(10) . . . . ?
C02I C02K C03K C034 -174.6(6) . . . . ?
C02J C025 C02F Ta01 66.1(4) . . . . ?
C02J C025 C02F C02R -163.0(6) . . . . ?
C02J C025 C02F C02U 2.1(6) . . . . ?
C02K C02G C02P F00Q -178.8(6) . . . . ?
C02K C02G C02P C035 -1.1(11) . . . . ?
C02L C02C C02N Ta03 85.0(6) . . . . ?
C02L C02C C02N C022 -17.4(9) . . . . ?
C02L C02C C02N C02M 177.9(5) . . . . ?
C02M C021 C02H Ta03 65.1(4) . . . . ?
C02M C021 C02H C022 2.4(6) . . . . ?
C02M C021 C02H C02A -164.5(6) . . . . ?
C02N C022 C02H Ta03 -65.8(4) . . . . ?
C02N C022 C02H C021 -3.6(6) . . . . ?
C02N C022 C02H C02A 163.8(5) . . . . ?
C02O C029 C02J Ta01 -40.8(9) . . . . ?
C02O C029 C02J C025 56.9(8) . . . . ?
C02O C029 C02J C031 -141.6(6) . . . . ?
C02P C02G C02K C02I 175.4(6) . . . . ?
C02P C02G C02K C03K 1.3(10) . . . . ?
C02Q C02B C02X O01K 123.7(6) . . . . ?
C02Q C02B C02X C036 3.2(8) . . . . ?
C02Q C02B C02X C03Q -116.0(7) . . . . ?
C02Q C02B C02Y F00R -175.8(5) . . . . ?
C02Q C02B C02Y C032 -0.8(9) . . . . ?
C02Q C038 C03A F01E 179.9(6) . . . . ?
C02Q C038 C03A C032 -0.5(10) . . . . ?
C02R C02F C02U Ta01 -129.8(6) . . . . ?
C02R C02F C02U C031 164.3(6) . . . . ?
C02S C023 C02D C030 -138.1(7) . . . . ?
C02S C023 C02D C03P 103.3(8) . . . . ?
C02S C023 C02D C040 -12.9(9) . . . . ?
C02T C026 C028 Ta02 81.4(7) . . . . ?
C02T C026 C028 C01Z -20.0(9) . . . . ?
C02T C026 C028 C039 177.3(6) . . . . ?
C02U C02F C02R C024 178.5(6) . . . . ?
C02U C02F C02R C03I -65.0(8) . . . . ?
C02U C02F C02R C03Z 52.3(8) . . . . ?
C02V C02A C02H Ta03 -158.6(5) . . . . ?
C02V C02A C02H C021 102.6(7) . . . . ?
C02V C02A C02H C022 -61.9(7) . . . . ?
C02W C027 C02I O019 -59.0(6) . . . . ?
C02W C027 C02I C02E 54.0(7) . . . . ?
C02W C027 C02I C02K 179.5(5) . . . . ?
C02X C02B C02Q F00V 8.0(9) . . . . ?
C02X C02B C02Q C038 -169.6(6) . . . . ?
C02X C02B C02Y F00R -3.9(8) . . . . ?
C02X C02B C02Y C032 171.2(6) . . . . ?
C02X C036 C03B F00S -64.8(7) . . . . ?
C02X C036 C03B F014 176.8(5) . . . . ?
C02X C036 C03B C03W 58.9(7) . . . . ?
C02X C03Q C03X F01N 69.4(8) . . . . ?
C02X C03Q C03X F01R -171.2(6) . . . . ?
C02X C03Q C03X C03W -51.3(8) . . . . ?
C02Y C02B C02Q F00V 179.3(5) . . . . ?
C02Y C02B C02Q C038 1.7(8) . . . . ?
C02Y C02B C02X O01K -47.3(7) . . . . ?
C02Y C02B C02X C036 -167.7(5) . . . . ?
C02Y C02B C02X C03Q 73.0(7) . . . . ?
C02Y C032 C03A F01E -178.9(6) . . . . ?
C02Y C032 C03A C038 1.4(9) . . . . ?
C02Z C02C C02N Ta03 -157.8(5) . . . . ?
C02Z C02C C02N C022 99.8(7) . . . . ?
C02Z C02C C02N C02M -64.9(7) . . . . ?
C033 C029 C02J Ta01 -159.0(5) . . . . ?
C033 C029 C02J C025 -61.3(8) . . . . ?
C033 C029 C02J C031 100.2(7) . . . . ?
C035 C034 C03K F015 -179.0(6) . . . . ?
C035 C034 C03K C02K 0.5(11) . . . . ?
C036 C02X C03Q F00Z -66.7(6) . . . . ?
C036 C02X C03Q F018 175.4(5) . . . . ?
C036 C02X C03Q C03X 55.6(7) . . . . ?
C036 C03B C03W F01M 71.0(7) . . . . ?
C036 C03B C03W F01U -171.1(5) . . . . ?
C036 C03B C03W C03X -50.3(8) . . . . ?
C037 C03D C03H F01V -180.0(6) . . . . ?
C037 C03D C03H C03U 0.4(10) . . . . ?
C037 C03J C03L F01T 179.1(6) . . . . ?
C037 C03J C03L C03U 2.7(10) . . . . ?
C037 C03J C03O O01G -46.2(8) . . . . ?
C037 C03J C03O C03F -167.7(5) . . . . ?
C037 C03J C03O C03S 72.8(7) . . . . ?
C03B C03W C03X F01N -74.4(8) . . . . ?
C03B C03W C03X F01R 165.4(6) . . . . ?
C03B C03W C03X C03Q 46.0(8) . . . . ?
C03C C03V C041 F01P 75.9(8) . . . . ?
C03C C03V C041 F01Y -167.4(6) . . . . ?
C03C C03V C041 C03F -49.1(9) . . . . ?
C03D C037 C03J C03L -3.3(9) . . . . ?
C03D C037 C03J C03O 171.2(6) . . . . ?
C03D C03H C03U F01O 179.4(6) . . . . ?
C03D C03H C03U C03L -0.9(10) . . . . ?
C03E C02E C02I O019 57.5(6) . . . . ?
C03E C02E C02I C027 -57.9(7) . . . . ?
C03E C02E C02I C02K -178.8(5) . . . . ?
C03F C03O C03S F01B 175.4(5) . . . . ?
C03F C03O C03S F01F -67.4(7) . . . . ?
C03F C03O C03S C03C 53.8(7) . . . . ?
C03J C037 C03D F01Q -177.9(6) . . . . ?
C03J C037 C03D C03H 1.8(10) . . . . ?
C03J C03L C03U F01O 178.9(6) . . . . ?
C03J C03L C03U C03H -0.8(11) . . . . ?
C03J C03O C03S F01B -59.7(7) . . . . ?
C03J C03O C03S F01F 57.5(8) . . . . ?
C03J C03O C03S C03C 178.7(6) . . . . ?
C03K C034 C035 F01A 178.8(6) . . . . ?
C03K C034 C035 C02P -0.3(11) . . . . ?
C03L C03J C03O O01G 127.4(7) . . . . ?
C03L C03J C03O C03F 5.9(9) . . . . ?
C03L C03J C03O C03S -113.5(7) . . . . ?
C03M C026 C028 Ta02 -44.5(8) . . . . ?
C03M C026 C028 C01Z -145.9(6) . . . . ?
C03M C026 C028 C039 51.4(8) . . . . ?
C03N C029 C02J Ta01 82.1(8) . . . . ?
C03N C029 C02J C025 179.8(6) . . . . ?
C03N C029 C02J C031 -18.7(9) . . . . ?
C03O C03F C041 F01P -64.4(9) . . . . ?
C03O C03F C041 F01Y 177.0(6) . . . . ?
C03O C03F C041 C03V 58.2(8) . . . . ?
C03O C03J C03L F01T 5.2(11) . . . . ?
C03O C03J C03L C03U -171.2(6) . . . . ?
C03Q C02X C036 F00O -178.7(5) . . . . ?
C03Q C02X C036 F013 60.9(7) . . . . ?
C03Q C02X C036 C03B -59.1(6) . . . . ?
C03R C026 C028 Ta02 -161.9(5) . . . . ?
C03R C026 C028 C01Z 96.6(7) . . . . ?
C03R C026 C028 C039 -66.1(7) . . . . ?
C03S C03C C03V F01W -74.9(8) . . . . ?
C03S C03C C03V F01X 167.4(6) . . . . ?
C03S C03C C03V C041 45.4(9) . . . . ?
C03T C02C C02N Ta03 -38.2(8) . . . . ?
C03T C02C C02N C022 -140.6(6) . . . . ?
C03T C02C C02N C02M 54.7(8) . . . . ?
C03V C03C C03S F01B -174.5(6) . . . . ?
C03V C03C C03S F01F 72.2(8) . . . . ?
C03V C03C C03S C03O -49.9(8) . . . . ?
C03Y C02A C02H Ta03 82.5(7) . . . . ?
C03Y C02A C02H C021 -16.3(9) . . . . ?
C03Y C02A C02H C022 179.2(6) . . . . ?
C041 C03F C03O O01G 56.1(7) . . . . ?
C041 C03F C03O C03J 179.9(5) . . . . ?
C041 C03F C03O C03S -58.2(7) . . . . ?
C2 C7 C6 C5 0.0 . . . . ?
C7 C2 C3 C4 0.0 . . . . ?
C7 C2 C3 F9 179(2) . . . . ?
C7 C6 C5 C4 0.0 . . . . ?
C6 C5 C4 C3 0.0 . . . . ?
C5 C4 C3 C2 0.0 . . . . ?
C5 C4 C3 F9 -179(2) . . . . ?
C3 C2 C7 C6 0.0 . . . . ?
F8 C2 C7 C6 177(2) . . . . ?
F8 C2 C3 C4 -176.7(19) . . . . ?
F8 C2 C3 F9 2(3) . . . . ?

loop_
_exptl_oxdiff_crystal_face_indexfrac_h
_exptl_oxdiff_crystal_face_indexfrac_k
_exptl_oxdiff_crystal_face_indexfrac_l
_exptl_oxdiff_crystal_face_x
_exptl_oxdiff_crystal_face_y
_exptl_oxdiff_crystal_face_z
10.6998 17.4196 0.1937 -0.0096 -0.0397 0.9992
-11.1643 -16.6778 -0.3478 0.0196 0.0834 -0.9963
-10.2997 -8.2878 14.3421 -0.7816 0.1875 -0.5950
-0.9926 9.6005 16.5937 -0.9016 0.2161 0.3746
10.2159 18.0861 0.2056 -0.0087 0.0019 1.0000
-12.1072 13.0978 -3.5819 0.2314 0.9655 -0.1195
12.8998 -11.1496 3.5288 -0.2277 -0.9500 0.2138
-10.1605 -18.2014 -0.0139 -0.0021 -0.0089 -1.0000
5.1358 -3.2006 -17.8783 0.9724 -0.2331 -0.0079

loop_
_smtbx_masks_void_nr
_smtbx_masks_void_average_x
_smtbx_masks_void_average_y
_smtbx_masks_void_average_z
_smtbx_masks_void_volume
_smtbx_masks_void_count_electrons
_smtbx_masks_void_content
1 -0.636 -0.250 -0.386 2768.9 395.7 '8 C6H14'
2 -0.807 0.250 -0.057 2768.9 395.7 '8 C6H14'
